data_7154699
loop_
_publ_author_name
'Zhang, Bolong'
'White, Jonathan M.'
'Jones, David J.'
'Wong, Wallace W. H.'

_publ_section_title
;
 Regioselective synthesis of fullerene multiadducts via tether-directed
 1,3-dipolar cycloaddition.
;
_journal_issue 42
_journal_name_full 'Organic &amp; biomolecular chemistry'
_journal_page_first 10505
_journal_page_last 10510
_journal_paper_doi 10.1039/c5ob01630d
_journal_volume 13
_journal_year 2015
_chemical_formula_sum 'C157 H59 Cl3 N2'
_chemical_formula_weight 2079.41
_space_group_crystal_system monoclinic
_space_group_IT_number 7
_space_group_name_Hall 'P -2yac'
_space_group_name_H-M_alt 'P 1 n 1'
_symmetry_space_group_name_Hall 'P -2yac'
_symmetry_space_group_name_H-M 'P 1 n 1'
_atom_sites_solution_hydrogens geom
_audit_creation_method SHELXL-2014/7
_audit_update_record
;
2015-08-04 deposited with the CCDC.
2015-08-28 downloaded from the CCDC.
;
_cell_angle_alpha 90
_cell_angle_beta 92.39(3)
_cell_angle_gamma 90
_cell_formula_units_Z 2
_cell_length_a 17.530(3)
_cell_length_b 9.800(2)
_cell_length_c 26.749(5)
_cell_measurement_temperature 293(2)
_cell_volume 4591.3(15)
_computing_cell_refinement 'XDS (Kabsch, 1993)'
_computing_data_collection 'BluIce (McPhillips, 2002)'
_computing_data_reduction 'XDS (Kabsch, 1993)'
_computing_structure_refinement 'SHELXL-2014/7 (Sheldrick, 2014)'
_diffrn_ambient_temperature 293(2)
_diffrn_measured_fraction_theta_full 0.965
_diffrn_measured_fraction_theta_max 0.965
_diffrn_measurement_device_type 'ADSC quantum 210r'
_diffrn_measurement_method 'Phi scan'
_diffrn_radiation_type Synchrotron
_diffrn_radiation_wavelength 0.71073
_diffrn_reflns_av_R_equivalents 0.1188
_diffrn_reflns_av_unetI/netI 0.1110
_diffrn_reflns_laue_measured_fraction_full 0.965
_diffrn_reflns_laue_measured_fraction_max 0.965
_diffrn_reflns_limit_h_max 19
_diffrn_reflns_limit_h_min -19
_diffrn_reflns_limit_k_max 10
_diffrn_reflns_limit_k_min -10
_diffrn_reflns_limit_l_max 29
_diffrn_reflns_limit_l_min -29
_diffrn_reflns_number 45637
_diffrn_reflns_point_group_measured_fraction_full 0.966
_diffrn_reflns_point_group_measured_fraction_max 0.966
_diffrn_reflns_theta_full 23.544
_diffrn_reflns_theta_max 23.544
_diffrn_reflns_theta_min 2.078
_diffrn_source 'MX1 Beamline Australian Synchrotron'
_exptl_absorpt_coefficient_mu 0.171
_exptl_absorpt_correction_type none
_exptl_crystal_colour brown
_exptl_crystal_density_diffrn 1.504
_exptl_crystal_description needle
_exptl_crystal_F_000 2132
_exptl_crystal_size_max 0.05
_exptl_crystal_size_mid 0.05
_exptl_crystal_size_min 0.01
_refine_diff_density_max 0.705
_refine_diff_density_min -0.433
_refine_diff_density_rms 0.084
_refine_ls_abs_structure_details
;
 Refined as an inversion twin.
;
_refine_ls_abs_structure_Flack 0.5(4)
_refine_ls_extinction_method none
_refine_ls_goodness_of_fit_ref 1.579
_refine_ls_hydrogen_treatment constr
_refine_ls_matrix_type full
_refine_ls_number_parameters 1445
_refine_ls_number_reflns 12986
_refine_ls_number_restraints 2030
_refine_ls_restrained_S_all 1.552
_refine_ls_R_factor_all 0.1687
_refine_ls_R_factor_gt 0.1435
_refine_ls_shift/su_max 0.003
_refine_ls_shift/su_mean 0.000
_refine_ls_structure_factor_coef Fsqd
_refine_ls_weighting_details 'w=1/[\s^2^(Fo^2^)+(0.2000P)^2^] where P=(Fo^2^+2Fc^2^)/3'
_refine_ls_weighting_scheme calc
_refine_ls_wR_factor_gt 0.3772
_refine_ls_wR_factor_ref 0.4076
_reflns_Friedel_coverage 0.999
_reflns_friedel_fraction_full 0.966
_reflns_friedel_fraction_max 0.966
_reflns_number_gt 9415
_reflns_number_total 12986
_reflns_threshold_expression 'I > 2\s(I)'
_cod_data_source_file c5ob01630d2.cif
_cod_data_source_block shelx
_cod_depositor_comments 'Adding full bibliography for 7154699.cif.'
_cod_database_code 7154699
_shelx_shelxl_version_number 2014/7
_shelx_space_group_comment
;
The symmetry employed for this shelxl refinement is uniquely defined
by the following loop, which should always be used as a source of
symmetry information in preference to the above space-group names.
They are only intended as comments.
;

loop_
_space_group_symop_operation_xyz
'x, y, z'
'x+1/2, -y, z+1/2'

loop_
_atom_site_label
_atom_site_type_symbol
_atom_site_fract_x
_atom_site_fract_y
_atom_site_fract_z
_atom_site_U_iso_or_equiv
_atom_site_adp_type
_atom_site_occupancy
_atom_site_site_symmetry_order
_atom_site_calc_flag
_atom_site_refinement_flags_posn
_atom_site_refinement_flags_adp
N1 N 0.2989(7) 0.3227(14) -0.0189(4) 0.091(3) Uani 1 1 d . U
C110 C -0.0887(8) 0.7660(17) 0.2139(6) 0.095(4) Uani 1 1 d . U
C3 C 0.2362(7) 0.2471(13) -0.0955(5) 0.075(3) Uani 1 1 d . U
C112 C -0.0656(7) 0.8147(12) 0.1279(6) 0.080(3) Uani 1 1 d . U
C101 C -0.2628(7) 0.5788(13) 0.1011(5) 0.072(3) Uani 1 1 d . U
C75 C -0.1137(10) 0.1867(16) 0.0759(8) 0.112(4) Uani 1 1 d . U
C4 C 0.1730(8) 0.2472(15) -0.0509(5) 0.083(3) Uani 1 1 d . U
C83 C 0.0433(9) 0.724(2) 0.0945(7) 0.110(4) Uani 1 1 d . U
C53 C -0.0839(10) 0.029(2) -0.0556(9) 0.117(4) Uani 1 1 d . U
C68 C 0.0302(11) 0.485(2) 0.0360(10) 0.122(5) Uani 1 1 d . U
C47 C 0.1202(11) -0.2916(18) -0.0666(7) 0.109(4) Uani 1 1 d . U
C66 C -0.0995(9) 0.5315(18) 0.0207(6) 0.096(4) Uani 1 1 d . U
C24 C 0.2537(7) -0.1346(14) -0.1436(5) 0.080(3) Uani 1 1 d . U
C65 C -0.0875(9) 0.3823(17) 0.0214(8) 0.107(4) Uani 1 1 d . U
C77 C -0.2089(8) 0.3629(14) 0.0629(6) 0.087(3) Uani 1 1 d . U
C78 C -0.2147(8) 0.5013(14) 0.0648(6) 0.085(3) Uani 1 1 d . U
C109 C -0.1436(8) 0.6755(17) 0.2362(6) 0.092(3) Uani 1 1 d . U
C96 C -0.2224(8) 0.2751(14) 0.1094(6) 0.092(3) Uani 1 1 d . U
C28 C 0.1208(8) 0.1115(18) -0.2586(6) 0.093(3) Uani 1 1 d . U
C134 C -0.4644(8) 0.2371(18) 0.0829(7) 0.099(4) Uani 1 1 d . U
H134 H -0.4905 0.1682 0.0990 0.119 Uiso 1 1 calc R U
C8 C 0.2647(8) 0.0968(14) -0.0918(5) 0.078(3) Uani 1 1 d . U
C133 C -0.4214(8) 0.3326(17) 0.1118(7) 0.096(4) Uani 1 1 d . U
H133 H -0.4179 0.3284 0.1466 0.115 Uiso 1 1 calc R U
C7 C 0.2223(7) 0.0184(13) -0.0561(5) 0.074(3) Uani 1 1 d . U
C100 C -0.3419(7) 0.5399(14) 0.1138(5) 0.076(3) Uani 1 1 d . U
C46 C 0.1704(10) -0.3007(15) -0.1081(6) 0.097(4) Uani 1 1 d . U
N2 N -0.2877(7) 0.8135(12) 0.0290(4) 0.086(3) Uani 1 1 d . U
C16 C 0.0923(8) 0.3190(18) -0.0607(7) 0.099(4) Uani 1 1 d . U
H16 H 0.0981 0.4113 -0.0469 0.119 Uiso 1 1 calc R U
C124 C -0.3601(8) 0.8784(16) 0.1040(6) 0.091(4) Uani 1 1 d . U
H12A H -0.3827 0.9529 0.0846 0.109 Uiso 1 1 calc R U
H12B H -0.3499 0.9114 0.1378 0.109 Uiso 1 1 calc R U
C99 C -0.2725(6) 0.4867(13) 0.1498(5) 0.070(2) Uani 1 1 d . U
C103 C -0.1971(7) 0.7666(13) 0.1585(5) 0.077(3) Uani 1 1 d . U
H103 H -0.2254 0.8480 0.1682 0.092 Uiso 1 1 calc R U
C44 C 0.1720(9) -0.2651(17) -0.2026(6) 0.094(3) Uani 1 1 d . U
C105 C -0.2442(7) 0.5375(12) 0.1973(5) 0.070(3) Uani 1 1 d . U
C143 C 0.4339(10) -0.1566(17) -0.0011(6) 0.099(4) Uani 1 1 d . U
H143 H 0.4368 -0.1559 0.0337 0.119 Uiso 1 1 calc R U
C106 C -0.2179(7) 0.4300(15) 0.2261(5) 0.081(3) Uani 1 1 d . U
C71 C 0.0736(12) 0.257(3) 0.0881(9) 0.130(5) Uani 1 1 d . U
C73 C -0.0125(10) 0.121(2) 0.1306(9) 0.120(4) Uani 1 1 d . U
C32 C -0.0328(8) 0.297(2) -0.1726(8) 0.112(4) Uani 1 1 d . U
C31 C 0.0131(10) 0.284(2) -0.2151(9) 0.119(4) Uani 1 1 d . U
C61 C -0.1236(11) -0.087(3) -0.1838(11) 0.138(5) Uani 1 1 d . U
C52 C -0.1107(9) -0.072(2) -0.0884(9) 0.127(4) Uani 1 1 d . U
C79 C -0.1600(8) 0.5829(15) 0.0441(5) 0.082(3) Uani 1 1 d . U
C88 C 0.0818(9) 0.224(2) 0.1799(8) 0.121(4) Uani 1 1 d . U
C116 C 0.0168(10) 0.637(3) 0.2555(8) 0.125(5) Uani 1 1 d . U
C63 C 0.0165(9) 0.213(2) 0.0482(8) 0.116(4) Uani 1 1 d . U
C95 C -0.2508(7) 0.3430(14) 0.1479(6) 0.082(3) Uani 1 1 d . U
C98 C -0.1426(9) 0.1366(18) 0.1602(9) 0.112(4) Uani 1 1 d . U
C54 C -0.0640(11) -0.284(2) -0.1370(10) 0.126(4) Uani 1 1 d . U
C126 C -0.3917(7) 0.6430(16) 0.1404(6) 0.086(3) Uani 1 1 d . U
H12C H -0.3628 0.6811 0.1688 0.103 Uiso 1 1 calc R U
H12D H -0.4357 0.5963 0.1530 0.103 Uiso 1 1 calc R U
C113 C 0.0149(9) 0.792(2) 0.1342(7) 0.109(4) Uani 1 1 d . U
C36 C -0.1207(9) 0.127(3) -0.1358(10) 0.135(5) Uani 1 1 d . U
C117 C -0.0378(9) 0.551(2) 0.2774(6) 0.110(4) Uani 1 1 d . U
C81 C -0.0878(9) 0.7932(17) 0.0724(6) 0.096(4) Uani 1 1 d . U
H81 H -0.0849 0.8813 0.0553 0.115 Uiso 1 1 calc R U
C42 C 0.1028(9) -0.118(2) -0.2666(7) 0.105(4) Uani 1 1 d . U
C123 C -0.2837(8) 0.8389(15) 0.0813(5) 0.086(3) Uani 1 1 d . U
H123 H -0.2536 0.9231 0.0842 0.103 Uiso 1 1 calc R U
C35 C -0.0915(8) 0.154(2) -0.0892(9) 0.119(4) Uani 1 1 d . U
C97 C -0.1686(9) 0.1708(15) 0.1157(8) 0.100(3) Uani 1 1 d . U
C129 C -0.3343(11) 0.9199(19) -0.0011(6) 0.105(4) Uani 1 1 d . U
H12E H -0.3133 1.0102 0.0052 0.125 Uiso 1 1 calc R U
H12F H -0.3868 0.9194 0.0091 0.125 Uiso 1 1 calc R U
C29 C 0.1472(8) 0.2122(16) -0.2282(6) 0.088(3) Uani 1 1 d . U
C80 C -0.1671(9) 0.7293(16) 0.0597(6) 0.091(3) Uani 1 1 d . U
C2 C 0.2908(8) 0.3532(15) -0.0752(5) 0.083(3) Uani 1 1 d . U
H2 H 0.2623 0.4391 -0.0776 0.100 Uiso 1 1 calc R U
C21 C 0.1457(9) -0.1832(15) -0.0369(6) 0.094(4) Uani 1 1 d . U
C139 C 0.4237(10) 0.2732(17) -0.0976(7) 0.099(4) Uani 1 1 d . U
H13A H 0.4311 0.2377 -0.0639 0.119 Uiso 1 1 calc R U
H13B H 0.4720 0.3094 -0.1081 0.119 Uiso 1 1 calc R U
C56 C 0.0630(10) -0.3628(15) -0.1687(8) 0.103(4) Uani 1 1 d . U
C86 C 0.1354(9) 0.425(2) 0.1377(10) 0.127(4) Uani 1 1 d . U
C25 C 0.2231(8) -0.1669(16) -0.1928(6) 0.089(3) Uani 1 1 d . U
C22 C 0.2081(8) -0.1252(14) -0.0587(5) 0.083(3) Uani 1 1 d . U
C27 C 0.1594(8) -0.0218(17) -0.2550(6) 0.090(3) Uani 1 1 d . U
C104 C -0.2049(7) 0.6661(14) 0.1998(5) 0.078(3) Uani 1 1 d . U
C41 C 0.0252(10) -0.055(2) -0.2733(8) 0.113(4) Uani 1 1 d . U
C11 C 0.2472(7) 0.0742(15) -0.1910(5) 0.077(3) Uani 1 1 d . U
C43 C 0.1060(10) -0.2455(19) -0.2395(8) 0.110(4) Uani 1 1 d . U
C19 C 0.1031(9) 0.0439(17) -0.0146(7) 0.097(4) Uani 1 1 d . U
C12 C 0.2135(7) 0.1884(15) -0.1927(5) 0.080(3) Uani 1 1 d . U
C9 C 0.3432(7) 0.0551(15) -0.1107(5) 0.078(3) Uani 1 1 d . U
C14 C 0.1218(9) 0.3303(17) -0.1544(7) 0.096(3) Uani 1 1 d . U
C18 C 0.0322(9) 0.1276(19) -0.0068(9) 0.115(4) Uani 1 1 d . U
C48 C 0.0425(12) -0.3126(18) -0.0781(8) 0.116(4) Uani 1 1 d . U
C136 C -0.4327(9) 0.3464(18) 0.0050(7) 0.101(4) Uani 1 1 d . U
H136 H -0.4360 0.3508 -0.0297 0.121 Uiso 1 1 calc R U
C6 C 0.1663(8) 0.1053(15) -0.0361(5) 0.081(3) Uani 1 1 d . U
C144 C 0.4686(10) -0.2579(19) -0.0245(7) 0.110(5) Uani 1 1 d . U
H144 H 0.4944 -0.3263 -0.0066 0.132 Uiso 1 1 calc R U
C5 C 0.2181(8) 0.3252(13) -0.0072(5) 0.080(3) Uani 1 1 d . U
H5A H 0.2001 0.4185 -0.0051 0.096 Uiso 1 1 calc R U
H5B H 0.2105 0.2804 0.0245 0.096 Uiso 1 1 calc R U
C135 C -0.4685(9) 0.2433(17) 0.0325(7) 0.103(4) Uani 1 1 d . U
H135 H -0.4963 0.1766 0.0150 0.123 Uiso 1 1 calc R U
C141 C 0.3888(8) -0.0516(15) -0.0798(5) 0.083(3) Uani 1 1 d . U
C82 C -0.0144(9) 0.7036(19) 0.0588(8) 0.108(4) Uani 1 1 d . U
C142 C 0.3919(8) -0.0477(17) -0.0263(6) 0.090(4) Uani 1 1 d . U
H142 H 0.3682 0.0210 -0.0087 0.108 Uiso 1 1 calc R U
C58 C -0.0280(10) -0.246(2) -0.2198(10) 0.132(5) Uani 1 1 d . U
C10 C 0.2834(7) 0.0074(14) -0.1412(5) 0.079(3) Uani 1 1 d . U
C23 C 0.2293(8) -0.2004(14) -0.1018(5) 0.083(3) Uani 1 1 d . U
C146 C 0.4249(8) -0.1555(16) -0.1019(6) 0.091(4) Uani 1 1 d . U
H146 H 0.4226 -0.1582 -0.1367 0.109 Uiso 1 1 calc R U
C125 C -0.4191(7) 0.7596(15) 0.1056(5) 0.082(3) Uani 1 1 d . U
H12G H -0.4671 0.7949 0.1169 0.098 Uiso 1 1 calc R U
H12H H -0.4282 0.7240 0.0720 0.098 Uiso 1 1 calc R U
C90 C -0.0395(11) 0.162(3) 0.2168(10) 0.139(6) Uani 1 1 d . U
C108 C -0.1216(8) 0.574(2) 0.2687(6) 0.096(3) Uani 1 1 d . U
C15 C 0.0743(8) 0.3380(14) -0.1157(7) 0.092(3) Uani 1 1 d . U
C33 C -0.0054(9) 0.3143(17) -0.1286(8) 0.106(4) Uani 1 1 d . U
C84 C 0.0968(10) 0.618(2) 0.0955(10) 0.128(4) Uani 1 1 d . U
C130 C -0.3317(12) 0.885(3) -0.0573(6) 0.133(6) Uani 1 1 d . U
H13C H -0.3531 0.7957 -0.0641 0.160 Uiso 1 1 calc R U
H13D H -0.2796 0.8874 -0.0681 0.160 Uiso 1 1 calc R U
C119 C -0.0988(8) 0.337(2) 0.2703(7) 0.108(4) Uani 1 1 d . U
C93 C -0.1660(10) 0.2037(19) 0.2048(8) 0.112(4) Uani 1 1 d . U
C26 C 0.2194(7) -0.0379(16) -0.2236(5) 0.086(3) Uani 1 1 d . U
C128 C -0.2069(9) 0.8031(19) 0.0179(6) 0.102(4) Uani 1 1 d . U
H12I H -0.1852 0.8935 0.0145 0.122 Uiso 1 1 calc R U
H12J H -0.2012 0.7541 -0.0132 0.122 Uiso 1 1 calc R U
C20 C 0.0908(10) -0.0938(18) -0.0157(6) 0.103(4) Uani 1 1 d . U
C76 C -0.1393(9) 0.3029(16) 0.0435(8) 0.107(4) Uani 1 1 d . U
C40 C 0.0416(10) 0.092(2) -0.2717(9) 0.119(5) Uani 1 1 d . U
C111 C -0.1160(8) 0.8014(13) 0.1649(6) 0.086(3) Uani 1 1 d . U
C131 C -0.3823(15) 1.002(3) -0.0853(8) 0.153(8) Uani 1 1 d D U
H13E H -0.4323 1.0038 -0.0712 0.183 Uiso 1 1 calc R U
H13F H -0.3584 1.0896 -0.0791 0.183 Uiso 1 1 calc R U
C132 C -0.3831(7) 0.4377(15) 0.0840(6) 0.082(3) Uani 1 1 d . U
C102 C -0.2282(8) 0.7281(13) 0.1040(5) 0.080(3) Uani 1 1 d . U
C147 C 0.3415(10) 0.430(2) 0.0116(7) 0.113(5) Uani 1 1 d . U
H14A H 0.3938 0.4339 0.0012 0.135 Uiso 1 1 calc R U
H14B H 0.3183 0.5183 0.0046 0.135 Uiso 1 1 calc R U
C140 C 0.3651(9) 0.3830(17) -0.0986(7) 0.098(4) Uani 1 1 d . U
H14C H 0.3541 0.4079 -0.1332 0.118 Uiso 1 1 calc R U
H14D H 0.3874 0.4624 -0.0820 0.118 Uiso 1 1 calc R U
C59 C -0.0385(10) -0.104(3) -0.2547(9) 0.129(5) Uani 1 1 d . U
C107 C -0.1574(8) 0.4461(18) 0.2658(6) 0.095(3) Uani 1 1 d . U
C45 C 0.1375(9) -0.3364(14) -0.1577(7) 0.094(3) Uani 1 1 d . U
C137 C -0.3904(8) 0.4450(15) 0.0357(6) 0.085(3) Uani 1 1 d . U
H137 H -0.3673 0.5175 0.0198 0.102 Uiso 1 1 calc R U
C72 C 0.0572(11) 0.177(2) 0.1355(8) 0.123(4) Uani 1 1 d . U
C114 C 0.0451(10) 0.758(2) 0.1854(8) 0.120(4) Uani 1 1 d . U
C60 C -0.0915(10) -0.022(3) -0.2306(10) 0.130(5) Uani 1 1 d . U
C148 C 0.3420(11) 0.405(3) 0.0656(8) 0.132(6) Uani 1 1 d . U
H14E H 0.3591 0.3129 0.0725 0.158 Uiso 1 1 calc R U
H14F H 0.2905 0.4143 0.0771 0.158 Uiso 1 1 calc R U
C50 C 0.0083(13) -0.126(2) -0.0195(10) 0.139(6) Uani 1 1 d . U
C145 C 0.4649(12) -0.258(2) -0.0773(7) 0.118(5) Uani 1 1 d . U
H145 H 0.4890 -0.3256 -0.0952 0.142 Uiso 1 1 calc R U
C122 C 0.0989(11) 0.651(3) 0.1873(10) 0.142(5) Uani 1 1 d . U
C38 C -0.0818(10) 0.117(3) -0.2236(11) 0.136(5) Uani 1 1 d . U
C37 C -0.0985(9) 0.185(3) -0.1816(10) 0.132(5) Uani 1 1 d . U
C149 C 0.3975(14) 0.511(4) 0.0959(9) 0.166(10) Uani 1 1 d . U
H14G H 0.4497 0.4956 0.0867 0.200 Uiso 1 1 calc R U
H14H H 0.3838 0.6037 0.0859 0.200 Uiso 1 1 calc R U
C138 C 0.3969(7) 0.1608(14) -0.1326(5) 0.079(3) Uani 1 1 d . U
H13X H 0.4414 0.1135 -0.1442 0.095 Uiso 1 1 calc R U
H13Y H 0.3711 0.2022 -0.1616 0.095 Uiso 1 1 calc R U
C92 C -0.1052(9) 0.222(2) 0.2418(8) 0.112(4) Uani 1 1 d . U
C64 C -0.0089(10) 0.351(2) 0.0176(9) 0.121(4) Uani 1 1 d . U
C121 C 0.0813(9) 0.577(3) 0.2374(10) 0.138(5) Uani 1 1 d . U
C94 C -0.2206(9) 0.3103(16) 0.2006(6) 0.094(3) Uani 1 1 d . U
C34 C -0.0369(10) 0.2508(19) -0.0828(8) 0.114(4) Uani 1 1 d . U
C17 C 0.0211(9) 0.261(2) -0.0380(8) 0.115(4) Uani 1 1 d . U
C13 C 0.2090(7) 0.2958(16) -0.1492(5) 0.085(3) Uani 1 1 d . U
H13 H 0.2383 0.3770 -0.1580 0.102 Uiso 1 1 calc R U
C30 C 0.0911(9) 0.2986(17) -0.2044(6) 0.097(3) Uani 1 1 d . U
C39 C -0.0099(10) 0.173(2) -0.2489(9) 0.129(5) Uani 1 1 d . U
C62 C -0.0839(11) -0.227(3) -0.1847(11) 0.137(5) Uani 1 1 d . U
C51 C -0.0786(12) -0.215(2) -0.0894(10) 0.137(5) Uani 1 1 d . U
C55 C 0.0125(12) -0.3452(19) -0.1238(9) 0.119(4) Uani 1 1 d . U
C115 C -0.0098(9) 0.749(2) 0.2252(7) 0.105(4) Uani 1 1 d . U
C120 C 0.0383(9) 0.341(3) 0.2565(9) 0.137(5) Uani 1 1 d . U
C118 C -0.0289(10) 0.404(3) 0.2806(9) 0.129(5) Uani 1 1 d . U
C91 C -0.0583(12) 0.110(2) 0.1692(10) 0.130(5) Uani 1 1 d . U
C67 C -0.0232(11) 0.588(2) 0.0293(9) 0.123(5) Uani 1 1 d . U
C49 C -0.0149(14) -0.224(3) -0.0515(11) 0.147(6) Uani 1 1 d . U
C57 C 0.0376(11) -0.309(2) -0.2183(9) 0.120(5) Uani 1 1 d . U
C74 C -0.0419(11) 0.1587(18) 0.0814(9) 0.115(4) Uani 1 1 d . U
C70 C 0.1113(11) 0.370(3) 0.0960(9) 0.128(5) Uani 1 1 d . U
C85 C 0.1268(10) 0.580(3) 0.1476(10) 0.137(5) Uani 1 1 d . U
C69 C 0.0844(11) 0.493(2) 0.0657(9) 0.122(4) Uani 1 1 d . U
C89 C 0.0348(11) 0.220(3) 0.2281(9) 0.137(5) Uani 1 1 d . U
C87 C 0.1190(10) 0.356(3) 0.1902(10) 0.141(5) Uani 1 1 d . U
Cl1 Cl 0.2752(6) 1.1466(13) 0.1644(5) 0.230(5) Uani 1 1 d . U
Cl2 Cl 0.2278(7) 0.9433(17) 0.0896(6) 0.277(7) Uani 1 1 d . U
Cl3 Cl 0.3782(4) 0.9577(12) 0.1305(3) 0.202(4) Uani 1 1 d . U
C1 C 0.2819(11) 0.986(3) 0.1387(11) 0.151(7) Uani 1 1 d . U
H1 H 0.2680 0.9226 0.1652 0.182 Uiso 1 1 calc R U
C150 C 0.3244(17) 0.552(5) 0.1736(7) 0.190(12) Uani 1 1 d D U
H15A H 0.2799 0.5077 0.1580 0.227 Uiso 1 1 calc R U
H15B H 0.3202 0.6491 0.1676 0.227 Uiso 1 1 calc R U
C151 C 0.3932(18) 0.500(5) 0.1520(11) 0.208(13) Uani 1 1 d . U
H15C H 0.3984 0.4040 0.1610 0.250 Uiso 1 1 calc R U
H15D H 0.4366 0.5474 0.1674 0.250 Uiso 1 1 calc R U
C152 C 0.3270(14) 0.524(3) 0.2294(6) 0.147(8) Uani 1 1 d D U
H15E H 0.2815 0.5589 0.2436 0.220 Uiso 1 1 calc R U
H15F H 0.3306 0.4278 0.2353 0.220 Uiso 1 1 calc R U
H15G H 0.3708 0.5689 0.2448 0.220 Uiso 1 1 calc R U
C401 C 0.0960(12) 0.424(3) 0.2355(11) 0.150(5) Uani 1 1 d . U
C400 C -0.1353(9) -0.025(3) -0.1436(10) 0.135(5) Uani 1 1 d . U
C' C -0.0264(10) 0.013(2) -0.0213(9) 0.122(5) Uani 1 1 d . U
C201 C -0.346(7) 1.068(11) -0.1745(19) 0.46(7) Uiso 1 1 d D .
H20A H -0.3656 1.1608 -0.1728 0.551 Uiso 1 1 calc R U
H20B H -0.3549 1.0371 -0.2086 0.551 Uiso 1 1 calc R U
C200 C -0.392(5) 0.981(7) -0.1412(11) 0.33(4) Uiso 1 1 d D .
H20C H -0.3798 0.8860 -0.1482 0.398 Uiso 1 1 calc R U
H20D H -0.4454 0.9938 -0.1506 0.398 Uiso 1 1 calc R U
C202 C -0.261(6) 1.07(3) -0.164(10) 0.9(3) Uiso 1 1 d D .
H20E H -0.2385 1.1337 -0.1879 1.337 Uiso 1 1 calc R U
H20F H -0.2507 1.1086 -0.1309 1.337 Uiso 1 1 calc R U
H20G H -0.2399 0.9845 -0.1669 1.337 Uiso 1 1 calc R U

loop_
_atom_site_aniso_label
_atom_site_aniso_U_11
_atom_site_aniso_U_22
_atom_site_aniso_U_33
_atom_site_aniso_U_23
_atom_site_aniso_U_13
_atom_site_aniso_U_12
N1 0.075(6) 0.115(8) 0.083(6) 0.010(5) 0.017(4) 0.017(5)
C110 0.075(6) 0.110(9) 0.098(7) -0.023(6) 0.001(5) -0.018(5)
C3 0.066(5) 0.087(6) 0.073(5) 0.020(4) 0.009(4) 0.019(4)
C112 0.074(6) 0.062(6) 0.105(7) -0.017(5) 0.019(5) -0.008(5)
C101 0.065(5) 0.081(5) 0.070(6) -0.023(4) 0.009(4) -0.012(4)
C75 0.095(7) 0.078(7) 0.165(10) -0.025(7) 0.041(6) -0.003(5)
C4 0.069(5) 0.091(6) 0.091(7) 0.011(5) 0.021(5) 0.017(4)
C83 0.074(6) 0.127(9) 0.131(9) -0.019(7) 0.032(6) -0.018(6)
C53 0.076(7) 0.133(9) 0.146(10) 0.001(7) 0.047(6) -0.011(6)
C68 0.075(6) 0.130(8) 0.166(12) -0.017(7) 0.051(6) 0.004(6)
C47 0.111(7) 0.098(8) 0.121(9) 0.005(7) 0.050(6) -0.001(6)
C66 0.087(6) 0.115(7) 0.090(9) -0.031(6) 0.027(6) -0.007(5)
C24 0.063(6) 0.096(6) 0.083(6) 0.010(5) 0.017(4) 0.014(5)
C65 0.080(6) 0.099(7) 0.146(12) -0.037(7) 0.040(6) -0.010(5)
C77 0.075(6) 0.080(6) 0.107(8) -0.027(5) 0.020(5) -0.011(4)
C78 0.079(6) 0.088(6) 0.088(7) -0.030(5) 0.025(6) -0.011(5)
C109 0.078(6) 0.111(7) 0.087(7) -0.020(6) 0.010(5) 0.002(5)
C96 0.077(7) 0.080(6) 0.120(8) -0.021(5) 0.020(6) -0.003(5)
C28 0.075(6) 0.117(7) 0.086(8) 0.024(6) 0.002(5) 0.003(5)
C134 0.066(7) 0.112(9) 0.119(8) 0.011(7) -0.003(6) -0.028(6)
C8 0.080(6) 0.085(6) 0.071(6) 0.013(5) 0.022(5) 0.011(4)
C133 0.060(7) 0.111(8) 0.116(9) 0.005(7) -0.010(6) -0.015(6)
C7 0.075(6) 0.080(5) 0.067(6) 0.012(4) 0.008(5) 0.015(4)
C100 0.062(5) 0.093(6) 0.073(6) -0.014(5) 0.003(4) -0.006(4)
C46 0.108(8) 0.075(7) 0.112(7) -0.010(6) 0.043(6) 0.005(5)
N2 0.083(6) 0.094(6) 0.082(6) -0.011(5) 0.013(4) -0.024(5)
C16 0.068(6) 0.112(9) 0.117(8) 0.028(7) 0.022(5) 0.028(5)
C124 0.079(7) 0.104(8) 0.091(8) -0.022(7) 0.022(6) -0.012(6)
C99 0.054(5) 0.084(5) 0.074(5) -0.012(4) 0.016(4) -0.002(4)
C103 0.071(6) 0.071(6) 0.088(6) -0.030(5) 0.015(4) 0.004(4)
C44 0.078(6) 0.106(8) 0.098(7) -0.010(6) 0.032(5) -0.001(5)
C105 0.062(5) 0.082(5) 0.068(5) -0.011(4) 0.012(4) 0.005(4)
C143 0.101(9) 0.108(8) 0.087(8) 0.002(7) -0.012(7) 0.013(7)
C106 0.064(6) 0.092(6) 0.087(7) 0.003(5) 0.014(5) 0.007(5)
C71 0.101(9) 0.147(10) 0.144(9) 0.001(7) 0.026(7) -0.006(7)
C73 0.085(7) 0.111(10) 0.168(9) -0.003(8) 0.030(6) 0.024(6)
C32 0.053(6) 0.123(9) 0.161(9) 0.018(7) 0.001(5) 0.022(6)
C31 0.076(7) 0.126(10) 0.156(10) 0.021(8) -0.004(6) 0.012(6)
C61 0.068(8) 0.164(10) 0.183(11) -0.004(8) 0.021(7) -0.011(7)
C52 0.058(7) 0.159(9) 0.168(10) -0.003(7) 0.045(7) -0.015(6)
C79 0.083(6) 0.091(6) 0.073(7) -0.027(5) 0.028(5) -0.011(5)
C88 0.062(7) 0.156(10) 0.144(9) 0.020(7) 0.002(6) 0.031(6)
C116 0.070(7) 0.174(11) 0.129(10) 0.002(8) -0.010(6) -0.009(6)
C63 0.074(7) 0.126(8) 0.149(8) 0.003(6) 0.025(6) 0.008(6)
C95 0.066(6) 0.080(6) 0.102(7) -0.004(5) 0.013(5) -0.001(5)
C98 0.071(7) 0.098(9) 0.170(9) 0.008(7) 0.028(6) 0.013(6)
C54 0.092(8) 0.115(10) 0.174(10) 0.004(7) 0.057(7) -0.026(6)
C126 0.061(6) 0.106(7) 0.090(8) -0.013(6) 0.005(5) -0.005(5)
C113 0.075(7) 0.132(11) 0.120(8) -0.029(7) 0.014(5) -0.009(6)
C36 0.053(7) 0.169(10) 0.184(10) -0.002(8) 0.015(7) -0.005(7)
C117 0.067(6) 0.167(9) 0.096(9) -0.002(8) 0.000(5) 0.004(6)
C81 0.081(6) 0.096(8) 0.113(8) -0.018(6) 0.023(5) -0.004(5)
C42 0.082(7) 0.122(8) 0.114(10) 0.001(7) 0.014(6) -0.003(5)
C123 0.079(6) 0.095(7) 0.084(6) -0.013(5) 0.019(5) -0.013(5)
C35 0.053(6) 0.139(9) 0.167(10) 0.005(7) 0.022(6) 0.009(6)
C97 0.075(7) 0.073(6) 0.154(9) -0.008(6) 0.024(6) -0.006(5)
C129 0.111(10) 0.114(9) 0.087(7) 0.001(7) -0.003(6) -0.028(7)
C29 0.063(6) 0.111(7) 0.090(7) 0.032(5) -0.003(5) -0.002(5)
C80 0.092(6) 0.093(6) 0.092(7) -0.025(5) 0.026(5) -0.012(5)
C2 0.079(6) 0.092(7) 0.079(6) 0.019(5) 0.007(4) 0.017(5)
C21 0.108(8) 0.083(6) 0.095(8) 0.016(6) 0.046(6) 0.008(5)
C139 0.092(8) 0.105(8) 0.102(10) -0.001(7) 0.011(7) -0.010(6)
C56 0.093(7) 0.078(7) 0.142(8) -0.007(6) 0.045(6) -0.015(6)
C86 0.057(7) 0.157(10) 0.168(10) -0.001(7) 0.012(7) -0.002(7)
C25 0.070(6) 0.107(7) 0.090(6) -0.011(5) 0.023(5) 0.012(5)
C22 0.085(7) 0.083(6) 0.083(7) 0.016(5) 0.028(5) 0.018(5)
C27 0.074(6) 0.117(7) 0.080(7) 0.011(6) 0.005(5) 0.006(5)
C104 0.071(6) 0.088(6) 0.076(6) -0.016(5) 0.015(4) 0.004(4)
C41 0.080(7) 0.138(9) 0.121(11) -0.001(7) 0.000(6) -0.001(6)
C11 0.053(5) 0.110(6) 0.069(6) 0.017(5) 0.017(4) 0.000(4)
C43 0.083(7) 0.113(8) 0.135(9) 0.000(7) 0.011(6) -0.011(6)
C19 0.082(6) 0.099(7) 0.111(10) 0.022(6) 0.032(6) 0.018(5)
C12 0.056(5) 0.104(6) 0.081(6) 0.033(5) 0.016(4) -0.004(4)
C9 0.069(5) 0.096(6) 0.070(6) 0.013(5) 0.012(4) 0.014(4)
C14 0.071(6) 0.105(9) 0.113(7) 0.035(6) 0.002(5) 0.010(5)
C18 0.077(7) 0.111(7) 0.159(10) 0.007(6) 0.027(6) 0.011(5)
C48 0.118(8) 0.096(9) 0.138(9) -0.007(8) 0.052(6) -0.011(6)
C136 0.079(8) 0.116(9) 0.107(9) -0.006(7) 0.001(7) -0.021(7)
C6 0.075(6) 0.093(6) 0.077(7) 0.011(5) 0.013(5) 0.017(4)
C144 0.106(11) 0.115(10) 0.107(9) -0.003(7) -0.015(7) 0.027(8)
C5 0.081(6) 0.076(6) 0.084(7) 0.008(5) 0.020(5) 0.019(5)
C135 0.085(9) 0.102(9) 0.119(8) -0.002(7) -0.021(7) -0.020(7)
C141 0.082(7) 0.095(7) 0.072(6) 0.009(5) 0.015(5) 0.013(5)
C82 0.085(7) 0.109(8) 0.131(9) -0.024(7) 0.028(6) -0.006(6)
C142 0.079(8) 0.108(8) 0.083(7) 0.011(6) -0.001(5) 0.017(6)
C58 0.075(7) 0.157(11) 0.167(11) -0.007(8) 0.027(7) -0.024(6)
C10 0.069(6) 0.092(6) 0.077(6) 0.005(5) 0.013(4) 0.013(4)
C23 0.084(7) 0.080(6) 0.087(6) 0.003(5) 0.028(5) 0.013(5)
C146 0.081(8) 0.112(8) 0.081(7) 0.002(6) 0.010(6) 0.021(6)
C125 0.052(6) 0.114(8) 0.079(7) -0.010(6) 0.004(5) -0.010(5)
C90 0.085(7) 0.179(13) 0.153(10) 0.014(9) 0.016(6) 0.031(7)
C108 0.067(6) 0.137(8) 0.083(8) 0.003(6) 0.005(5) 0.001(5)
C15 0.067(6) 0.080(7) 0.129(7) 0.032(6) 0.006(5) 0.011(5)
C33 0.069(6) 0.089(8) 0.161(9) 0.016(7) 0.009(5) 0.025(5)
C84 0.074(7) 0.148(9) 0.165(10) -0.014(7) 0.039(7) 0.002(7)
C130 0.120(12) 0.199(16) 0.081(8) 0.008(8) 0.012(7) -0.064(11)
C119 0.065(6) 0.143(8) 0.117(10) 0.025(7) -0.003(6) 0.020(6)
C93 0.080(7) 0.101(8) 0.155(9) 0.013(7) 0.016(6) 0.013(6)
C26 0.062(6) 0.116(7) 0.079(6) 0.011(5) 0.013(5) -0.001(5)
C128 0.092(7) 0.112(9) 0.103(8) 0.000(7) 0.025(6) -0.021(6)
C20 0.114(8) 0.103(7) 0.095(9) 0.010(6) 0.053(6) 0.009(5)
C76 0.090(7) 0.082(6) 0.152(10) -0.041(6) 0.038(7) -0.005(5)
C40 0.077(6) 0.134(9) 0.144(12) 0.011(8) -0.016(6) 0.006(6)
C111 0.077(6) 0.071(6) 0.108(7) -0.022(5) 0.010(5) -0.005(5)
C131 0.139(15) 0.205(18) 0.111(13) 0.027(12) -0.030(12) -0.066(13)
C132 0.052(5) 0.104(7) 0.090(7) -0.012(6) 0.001(5) -0.009(5)
C102 0.079(6) 0.079(6) 0.084(6) -0.021(5) 0.020(4) -0.010(4)
C147 0.080(8) 0.152(12) 0.108(8) -0.010(8) 0.030(6) -0.001(8)
C140 0.087(7) 0.110(8) 0.097(9) 0.000(7) 0.002(6) -0.010(6)
C59 0.077(7) 0.156(10) 0.155(12) -0.005(8) 0.014(7) -0.012(6)
C107 0.066(6) 0.131(8) 0.087(8) 0.011(6) 0.007(5) 0.012(5)
C45 0.091(7) 0.064(6) 0.128(7) -0.004(6) 0.037(5) 0.001(5)
C137 0.068(7) 0.093(7) 0.094(7) -0.006(6) 0.005(5) -0.013(6)
C72 0.083(7) 0.153(11) 0.133(8) 0.006(8) 0.013(6) 0.022(7)
C114 0.073(7) 0.152(11) 0.134(8) -0.015(7) -0.003(6) -0.025(6)
C60 0.065(7) 0.164(10) 0.161(11) -0.003(8) 0.008(7) -0.009(7)
C148 0.086(10) 0.196(18) 0.115(9) 0.003(9) 0.021(7) -0.008(10)
C50 0.110(8) 0.134(9) 0.177(14) -0.026(8) 0.050(8) 0.008(6)
C145 0.111(11) 0.122(10) 0.119(9) -0.005(8) -0.021(8) 0.023(9)
C122 0.078(8) 0.182(12) 0.165(10) -0.011(8) 0.009(7) -0.010(8)
C38 0.064(7) 0.165(10) 0.180(12) -0.005(8) -0.001(7) -0.004(7)
C37 0.057(7) 0.164(11) 0.175(10) -0.002(8) 0.003(7) 0.007(7)
C149 0.115(13) 0.26(3) 0.127(11) -0.056(13) 0.048(9) -0.060(15)
C138 0.064(6) 0.097(7) 0.077(7) 0.012(5) 0.015(5) 0.006(5)
C92 0.072(7) 0.124(9) 0.141(9) 0.031(7) 0.023(6) 0.016(6)
C64 0.075(7) 0.119(7) 0.171(10) 0.002(7) 0.030(6) 0.002(5)
C121 0.053(6) 0.195(11) 0.166(11) 0.007(8) -0.005(7) -0.002(7)
C94 0.082(7) 0.093(6) 0.108(7) -0.003(5) 0.008(6) 0.010(5)
C34 0.070(6) 0.114(9) 0.158(9) 0.006(7) 0.024(6) 0.019(6)
C17 0.060(6) 0.127(8) 0.159(8) 0.021(6) 0.025(5) 0.013(5)
C13 0.058(6) 0.107(8) 0.092(6) 0.023(5) 0.004(4) 0.012(5)
C30 0.078(6) 0.100(8) 0.114(8) 0.041(6) 0.010(5) 0.006(5)
C39 0.067(7) 0.152(10) 0.165(12) 0.007(8) -0.007(7) 0.013(6)
C62 0.082(8) 0.150(11) 0.184(11) 0.005(8) 0.044(8) -0.022(7)
C51 0.094(8) 0.149(10) 0.172(11) -0.011(8) 0.065(7) -0.022(7)
C55 0.108(8) 0.097(9) 0.157(9) -0.006(7) 0.052(6) -0.020(6)
C115 0.071(6) 0.133(10) 0.110(8) -0.023(7) -0.009(5) -0.022(5)
C120 0.053(6) 0.202(11) 0.154(11) 0.010(9) -0.016(6) 0.022(7)
C118 0.067(6) 0.174(10) 0.145(13) 0.015(8) 0.000(6) 0.009(6)
C91 0.102(8) 0.134(12) 0.153(9) 0.020(8) 0.020(6) 0.039(7)
C67 0.093(7) 0.123(8) 0.157(13) -0.050(8) 0.037(7) 0.000(6)
C49 0.108(9) 0.159(12) 0.176(12) -0.032(9) 0.050(8) -0.005(8)
C57 0.086(7) 0.126(10) 0.148(10) 0.003(8) 0.022(6) -0.020(6)
C74 0.096(7) 0.094(9) 0.157(9) -0.006(7) 0.034(6) 0.004(6)
C70 0.090(9) 0.148(9) 0.149(10) -0.009(7) 0.035(7) 0.001(7)
C85 0.069(8) 0.172(10) 0.172(10) -0.005(8) 0.029(7) -0.019(7)
C69 0.082(7) 0.138(9) 0.151(10) -0.010(7) 0.059(6) -0.002(6)
C89 0.085(8) 0.180(12) 0.145(10) 0.029(8) 0.005(7) 0.035(7)
C87 0.067(8) 0.184(11) 0.173(10) 0.005(8) 0.015(7) 0.023(7)
Cl1 0.153(6) 0.245(10) 0.287(11) -0.044(8) -0.045(7) 0.038(6)
Cl2 0.158(7) 0.358(16) 0.304(14) -0.046(11) -0.108(9) -0.009(8)
Cl3 0.090(3) 0.316(12) 0.198(7) -0.051(7) -0.010(4) 0.007(4)
C1 0.074(9) 0.200(16) 0.180(16) -0.008(13) 0.006(9) -0.015(9)
C150 0.130(15) 0.32(4) 0.120(11) -0.003(14) 0.023(10) 0.004(19)
C151 0.128(15) 0.37(4) 0.124(11) -0.049(14) 0.037(10) -0.005(18)
C152 0.119(14) 0.23(2) 0.095(9) -0.023(12) 0.010(9) -0.019(14)
C401 0.077(8) 0.196(11) 0.176(12) 0.005(9) 0.003(8) 0.013(7)
C400 0.058(7) 0.173(10) 0.177(10) -0.005(8) 0.039(7) -0.009(7)
C' 0.079(7) 0.133(9) 0.157(12) -0.012(7) 0.031(7) 0.002(6)

loop_
_atom_type_symbol
_atom_type_description
_atom_type_scat_dispersion_real
_atom_type_scat_dispersion_imag
_atom_type_scat_source
C C 0.0033 0.0016 'International Tables Vol C Tables 4.2.6.8 and 6.1.1.4'
H H 0.0000 0.0000 'International Tables Vol C Tables 4.2.6.8 and 6.1.1.4'
Cl Cl 0.1484 0.1585 'International Tables Vol C Tables 4.2.6.8 and 6.1.1.4'
N N 0.0061 0.0033 'International Tables Vol C Tables 4.2.6.8 and 6.1.1.4'

loop_
_geom_angle_atom_site_label_1
_geom_angle_atom_site_label_2
_geom_angle_atom_site_label_3
_geom_angle
C5 N1 C147 109.5(11)
C5 N1 C2 98.9(10)
C147 N1 C2 114.7(13)
C115 C110 C111 121.1(15)
C115 C110 C109 120.0(16)
C111 C110 C109 108.8(12)
C2 C3 C8 115.8(10)
C2 C3 C13 106.5(11)
C8 C3 C13 115.5(12)
C2 C3 C4 100.1(11)
C8 C3 C4 100.2(10)
C13 C3 C4 118.1(9)
C111 C112 C113 124.5(15)
C111 C112 C81 123.0(12)
C113 C112 C81 107.7(13)
C100 C101 C78 124.4(10)
C100 C101 C102 125.6(11)
C78 C101 C102 105.8(10)
C100 C101 C99 62.5(8)
C78 C101 C99 108.6(11)
C102 C101 C99 122.3(10)
C74 C75 C97 124(2)
C74 C75 C76 119.9(16)
C97 C75 C76 108.2(14)
C6 C4 C5 107.7(11)
C6 C4 C16 112.7(12)
C5 C4 C16 108.7(12)
C6 C4 C3 105.1(10)
C5 C4 C3 101.8(10)
C16 C4 C3 119.8(11)
C113 C83 C82 109.1(15)
C113 C83 C84 128(2)
C82 C83 C84 112.3(18)
C' C53 C52 125(2)
C' C53 C35 122.8(17)
C52 C53 C35 101(2)
C69 C68 C67 123(2)
C69 C68 C64 125(2)
C67 C68 C64 106.6(18)
C21 C47 C48 121.7(16)
C21 C47 C46 107.1(15)
C48 C47 C46 116.2(18)
C79 C66 C67 121.3(14)
C79 C66 C65 118.5(14)
C67 C66 C65 104.1(14)
C23 C24 C25 121.8(14)
C23 C24 C10 121.6(13)
C25 C24 C10 111.3(12)
C76 C65 C64 125.3(19)
C76 C65 C66 118.5(14)
C64 C65 C66 110.7(14)
C78 C77 C76 118.5(13)
C78 C77 C96 120.8(13)
C76 C77 C96 102.6(14)
C77 C78 C79 120.5(12)
C77 C78 C101 124.6(13)
C79 C78 C101 112.3(11)
C108 C109 C104 125.0(15)
C108 C109 C110 121.9(14)
C104 C109 C110 104.7(13)
C95 C96 C97 122.8(17)
C95 C96 C77 114.7(13)
C97 C96 C77 112.5(14)
C29 C28 C40 123.4(16)
C29 C28 C27 117.7(13)
C40 C28 C27 109.8(15)
C135 C134 C133 121.5(15)
C135 C134 H134 119.2
C133 C134 H134 119.2
C7 C8 C9 124.3(11)
C7 C8 C3 111.7(11)
C9 C8 C3 121.3(11)
C7 C8 C10 111.9(11)
C9 C8 C10 51.6(8)
C3 C8 C10 122.1(11)
C134 C133 C132 115.9(15)
C134 C133 H133 122.0
C132 C133 H133 122.0
C6 C7 C22 119.0(12)
C6 C7 C8 108.1(11)
C22 C7 C8 125.6(12)
C132 C100 C101 119.8(11)
C132 C100 C126 115.4(10)
C101 C100 C126 119.4(11)
C132 C100 C99 116.8(11)
C101 C100 C99 62.1(9)
C126 C100 C99 111.6(10)
C23 C46 C47 109.1(14)
C23 C46 C45 121.7(13)
C47 C46 C45 118.6(16)
C123 N2 C128 101.7(12)
C123 N2 C129 113.6(12)
C128 N2 C129 116.2(13)
C15 C16 C17 107.2(14)
C15 C16 C4 111.3(12)
C17 C16 C4 120.4(13)
C15 C16 H16 105.6
C17 C16 H16 105.6
C4 C16 H16 105.6
C123 C124 C125 114.3(12)
C123 C124 H12A 108.7
C125 C124 H12A 108.7
C123 C124 H12B 108.7
C125 C124 H12B 108.7
H12A C124 H12B 107.6
C105 C99 C95 106.5(11)
C105 C99 C101 118.8(10)
C95 C99 C101 118.7(11)
C105 C99 C100 130.1(10)
C95 C99 C100 119.0(11)
C101 C99 C100 55.4(8)
C111 C103 C104 100.8(11)
C111 C103 C102 117.4(11)
C104 C103 C102 119.1(10)
C111 C103 H103 106.2
C104 C103 H103 106.2
C102 C103 H103 106.2
C25 C44 C43 121.9(16)
C25 C44 C45 117.4(15)
C43 C44 C45 104.7(13)
C106 C105 C99 109.0(11)
C106 C105 C104 119.9(12)
C99 C105 C104 119.5(12)
C144 C143 C142 124.3(15)
C144 C143 H143 117.8
C142 C143 H143 117.8
C94 C106 C105 112.3(13)
C94 C106 C107 117.5(13)
C105 C106 C107 122.4(13)
C70 C71 C63 133(2)
C70 C71 C72 115(2)
C63 C71 C72 107.3(18)
C91 C73 C72 122(2)
C91 C73 C74 121.4(17)
C72 C73 C74 105.8(19)
C33 C32 C31 123.4(15)
C33 C32 C37 118.5(19)
C31 C32 C37 104.4(18)
C30 C31 C32 114.1(18)
C30 C31 C39 116.4(18)
C32 C31 C39 114.0(18)
C400 C61 C60 125(2)
C400 C61 C62 122(3)
C60 C61 C62 100.2(19)
C53 C52 C51 124(2)
C53 C52 C400 117(2)
C51 C52 C400 110(2)
C66 C79 C78 122.7(14)
C66 C79 C80 124.1(13)
C78 C79 C80 112.1(11)
C72 C88 C87 127(2)
C72 C88 C89 124.6(19)
C87 C88 C89 96(2)
C121 C116 C117 118(2)
C121 C116 C115 112.5(19)
C117 C116 C115 118.7(16)
C74 C63 C71 97.8(17)
C74 C63 C64 114.7(14)
C71 C63 C64 106.2(17)
C74 C63 C18 118.4(16)
C71 C63 C18 128.4(15)
C64 C63 C18 91.4(14)
C96 C95 C99 127.7(14)
C96 C95 C94 118.8(14)
C99 C95 C94 104.6(12)
C97 C98 C93 122.8(15)
C97 C98 C91 119.6(18)
C93 C98 C91 104.8(19)
C62 C54 C51 124(2)
C62 C54 C55 123.5(17)
C51 C54 C55 99(2)
C100 C126 C125 112.3(12)
C100 C126 H12C 109.2
C125 C126 H12C 109.2
C100 C126 H12D 109.2
C125 C126 H12D 109.2
H12C C126 H12D 107.9
C83 C113 C112 111.9(15)
C83 C113 C114 118.4(18)
C112 C113 C114 117.2(16)
C35 C36 C37 127(2)
C35 C36 C400 112(2)
C37 C36 C400 109(2)
C116 C117 C118 122.8(17)
C116 C117 C108 121.5(18)
C118 C117 C108 105.0(15)
C112 C81 C80 117.3(13)
C112 C81 C82 96.9(13)
C80 C81 C82 116.6(13)
C112 C81 H81 108.4
C80 C81 H81 108.4
C82 C81 H81 108.4
C27 C42 C43 117.5(15)
C27 C42 C41 112.5(16)
C43 C42 C41 115.5(15)
N2 C123 C124 115.0(13)
N2 C123 C102 105.4(11)
C124 C123 C102 123.9(13)
N2 C123 H123 103.3
C124 C123 H123 103.3
C102 C123 H123 103.3
C34 C35 C36 120(2)
C34 C35 C53 116.4(18)
C36 C35 C53 114(2)
C98 C97 C96 120.6(17)
C98 C97 C75 118.3(16)
C96 C97 C75 107.0(16)
N2 C129 C130 109.0(17)
N2 C129 H12E 109.9
C130 C129 H12E 109.9
N2 C129 H12F 109.9
C130 C129 H12F 109.9
H12E C129 H12F 108.3
C28 C29 C30 117.8(13)
C28 C29 C12 120.6(14)
C30 C29 C12 109.5(14)
C128 C80 C79 107.4(13)
C128 C80 C81 111.0(13)
C79 C80 C81 111.4(13)
C128 C80 C102 104.4(12)
C79 C80 C102 105.0(11)
C81 C80 C102 116.9(12)
C140 C2 C3 122.6(13)
C140 C2 N1 113.6(12)
C3 C2 N1 104.5(11)
C140 C2 H2 104.8
C3 C2 H2 104.8
N1 C2 H2 104.8
C22 C21 C47 108.3(13)
C22 C21 C20 118.1(13)
C47 C21 C20 119.2(16)
C140 C139 C138 108.7(14)
C140 C139 H13A 110.0
C138 C139 H13A 110.0
C140 C139 H13B 110.0
C138 C139 H13B 110.0
H13A C139 H13B 108.3
C45 C56 C57 112.3(14)
C45 C56 C55 113.0(18)
C57 C56 C55 120.1(17)
C70 C86 C85 122(2)
C70 C86 C87 121(2)
C85 C86 C87 104(2)
C44 C25 C24 124.0(15)
C44 C25 C26 119.1(14)
C24 C25 C26 108.7(13)
C21 C22 C7 121.6(12)
C21 C22 C23 111.4(14)
C7 C22 C23 119.6(12)
C26 C27 C42 126.7(16)
C26 C27 C28 119.7(15)
C42 C27 C28 105.4(13)
C109 C104 C105 115.8(13)
C109 C104 C103 111.9(12)
C105 C104 C103 127.2(12)
C59 C41 C40 120.6(19)
C59 C41 C42 125.4(19)
C40 C41 C42 103.0(14)
C12 C11 C26 119.7(12)
C12 C11 C10 124.2(13)
C26 C11 C10 107.4(12)
C42 C43 C57 122.6(17)
C42 C43 C44 116.9(14)
C57 C43 C44 108.0(17)
C20 C19 C6 122.8(14)
C20 C19 C18 114.1(15)
C6 C19 C18 119.4(14)
C11 C12 C29 120.8(15)
C11 C12 C13 127.1(12)
C29 C12 C13 107.7(12)
C10 C9 C138 117.8(11)
C10 C9 C141 116.9(13)
C138 C9 C141 110.6(11)
C10 C9 C8 67.5(10)
C138 C9 C8 121.2(11)
C141 C9 C8 117.1(10)
C15 C14 C30 119.9(14)
C15 C14 C13 124.9(14)
C30 C14 C13 110.9(14)
C19 C18 C17 117.7(14)
C19 C18 C' 96.3(15)
C17 C18 C' 113.9(17)
C19 C18 C63 123.0(16)
C17 C18 C63 91.6(14)
C' C18 C63 115.8(15)
C55 C48 C47 124.9(17)
C55 C48 C49 109(2)
C47 C48 C49 117.9(19)
C135 C136 C137 114.2(15)
C135 C136 H136 122.9
C137 C136 H136 122.9
C19 C6 C7 117.8(13)
C19 C6 C4 126.7(12)
C7 C6 C4 113.9(12)
C143 C144 C145 117.7(16)
C143 C144 H144 121.1
C145 C144 H144 121.1
N1 C5 C4 107.0(10)
N1 C5 H5A 110.3
C4 C5 H5A 110.3
N1 C5 H5B 110.3
C4 C5 H5B 110.3
H5A C5 H5B 108.6
C134 C135 C136 123.2(14)
C134 C135 H135 118.4
C136 C135 H135 118.4
C146 C141 C142 117.4(13)
C146 C141 C9 121.4(12)
C142 C141 C9 121.2(12)
C83 C82 C67 125.0(18)
C83 C82 C81 109.6(15)
C67 C82 C81 120.2(15)
C141 C142 C143 116.4(14)
C141 C142 H142 121.8
C143 C142 H142 121.8
C57 C58 C62 133(3)
C57 C58 C59 119.0(17)
C62 C58 C59 101.7(19)
C9 C10 C24 126.7(12)
C9 C10 C11 128.3(12)
C24 C10 C11 102.8(11)
C9 C10 C8 60.9(9)
C24 C10 C8 117.2(11)
C11 C10 C8 111.8(10)
C24 C23 C46 118.3(14)
C24 C23 C22 121.0(13)
C46 C23 C22 103.8(12)
C141 C146 C145 125.5(15)
C141 C146 H146 117.3
C145 C146 H146 117.3
C126 C125 C124 112.4(11)
C126 C125 H12G 109.1
C124 C125 H12G 109.1
C126 C125 H12H 109.1
C124 C125 H12H 109.1
H12G C125 H12H 107.9
C91 C90 C89 121(2)
C91 C90 C92 113.4(19)
C89 C90 C92 118(2)
C109 C108 C107 120.1(14)
C109 C108 C117 117.2(15)
C107 C108 C117 108.1(16)
C14 C15 C33 115.3(17)
C14 C15 C16 129.0(12)
C33 C15 C16 112.0(14)
C32 C33 C15 124.8(18)
C32 C33 C34 124.5(18)
C15 C33 C34 104.9(16)
C83 C84 C69 121(2)
C83 C84 C85 114(2)
C69 C84 C85 110(2)
C129 C130 C131 105(2)
C129 C130 H13C 110.7
C131 C130 H13C 110.7
C129 C130 H13D 110.7
C131 C130 H13D 110.7
H13C C130 H13D 108.8
C92 C119 C118 123.2(17)
C92 C119 C107 120.8(15)
C118 C119 C107 105.9(18)
C94 C93 C92 116.2(18)
C94 C93 C98 119.1(18)
C92 C93 C98 113.6(15)
C27 C26 C11 121.4(14)
C27 C26 C25 117.3(14)
C11 C26 C25 107.3(12)
N2 C128 C80 108.1(12)
N2 C128 H12I 110.1
C80 C128 H12I 110.1
N2 C128 H12J 110.1
C80 C128 H12J 110.1
H12I C128 H12J 108.4
C19 C20 C21 120.2(14)
C19 C20 C50 111.3(16)
C21 C20 C50 120.9(17)
C65 C76 C77 120.5(14)
C65 C76 C75 120.3(16)
C77 C76 C75 109.6(16)
C39 C40 C28 118.0(19)
C39 C40 C41 116.6(19)
C28 C40 C41 108.7(15)
C112 C111 C110 119.4(13)
C112 C111 C103 126.4(14)
C110 C111 C103 109.9(13)
C200 C131 C130 114(4)
C200 C131 H13E 108.8
C130 C131 H13E 108.8
C200 C131 H13F 108.8
C130 C131 H13F 108.8
H13E C131 H13F 107.7
C137 C132 C133 121.4(13)
C137 C132 C100 122.3(13)
C133 C132 C100 116.0(12)
C123 C102 C103 112.2(10)
C123 C102 C101 113.1(11)
C103 C102 C101 112.5(11)
C123 C102 C80 97.4(11)
C103 C102 C80 117.2(11)
C101 C102 C80 103.4(10)
C148 C147 N1 113.6(17)
C148 C147 H14A 108.9
N1 C147 H14A 108.9
C148 C147 H14B 108.9
N1 C147 H14B 108.9
H14A C147 H14B 107.7
C139 C140 C2 117.7(14)
C139 C140 H14C 107.9
C2 C140 H14C 107.9
C139 C140 H14D 107.9
C2 C140 H14D 107.9
H14C C140 H14D 107.2
C41 C59 C60 123(2)
C41 C59 C58 115.6(17)
C60 C59 C58 106.2(18)
C108 C107 C106 116.1(13)
C108 C107 C119 109.4(13)
C106 C107 C119 117.0(15)
C56 C45 C46 125.7(15)
C56 C45 C44 109.0(16)
C46 C45 C44 116.5(13)
C132 C137 C136 123.7(14)
C132 C137 H137 118.2
C136 C137 H137 118.2
C88 C72 C73 119(2)
C88 C72 C71 120(2)
C73 C72 C71 109.4(19)
C122 C114 C115 113(2)
C122 C114 C113 115(2)
C115 C114 C113 117.5(15)
C38 C60 C59 123.2(19)
C38 C60 C61 110(2)
C59 C60 C61 114(2)
C147 C148 C149 111.5(19)
C147 C148 H14E 109.3
C149 C148 H14E 109.3
C147 C148 H14F 109.3
C149 C148 H14F 109.3
H14E C148 H14F 108.0
C49 C50 C20 117.7(18)
C49 C50 C' 121(3)
C20 C50 C' 102.0(17)
C146 C145 C144 118.7(17)
C146 C145 H145 120.6
C144 C145 H145 120.6
C85 C122 C114 127(3)
C85 C122 C121 121(2)
C114 C122 C121 102.6(19)
C37 C38 C60 125(3)
C37 C38 C39 113(2)
C60 C38 C39 113(2)
C38 C37 C36 127(2)
C38 C37 C32 106.5(18)
C36 C37 C32 111(2)
C151 C149 C148 113(2)
C151 C149 H14G 108.9
C148 C149 H14G 108.9
C151 C149 H14H 108.9
C148 C149 H14H 108.9
H14G C149 H14H 107.7
C139 C138 C9 115.9(12)
C139 C138 H13X 108.3
C9 C138 H13X 108.3
C139 C138 H13Y 108.3
C9 C138 H13Y 108.3
H13X C138 H13Y 107.4
C119 C92 C93 121.9(15)
C119 C92 C90 122.3(18)
C93 C92 C90 102.1(19)
C65 C64 C68 102.0(15)
C65 C64 C63 112.9(15)
C68 C64 C63 115.7(18)
C65 C64 C17 118.5(17)
C68 C64 C17 121.9(14)
C63 C64 C17 85.9(13)
C116 C121 C401 125(2)
C116 C121 C122 107(2)
C401 C121 C122 113(2)
C106 C94 C93 126.1(16)
C106 C94 C95 106.7(13)
C93 C94 C95 115.9(16)
C35 C34 C33 118(2)
C35 C34 C17 125.8(19)
C33 C34 C17 110.8(15)
C16 C17 C34 103.8(16)
C16 C17 C18 116.3(12)
C34 C17 C18 115.2(16)
C16 C17 C64 114.5(16)
C34 C17 C64 117.4(13)
C18 C17 C64 90.1(14)
C14 C13 C3 113.8(11)
C14 C13 C12 99.1(11)
C3 C13 C12 116.8(11)
C14 C13 H13 108.9
C3 C13 H13 108.9
C12 C13 H13 108.9
C31 C30 C14 122.2(16)
C31 C30 C29 121.6(17)
C14 C30 C29 107.1(12)
C40 C39 C31 122.6(17)
C40 C39 C38 124(2)
C31 C39 C38 101.7(19)
C58 C62 C54 114(2)
C58 C62 C61 117(2)
C54 C62 C61 115(2)
C54 C51 C49 114.5(19)
C54 C51 C52 121(2)
C49 C51 C52 108(2)
C48 C55 C54 115.5(18)
C48 C55 C56 121.5(18)
C54 C55 C56 114(2)
C110 C115 C116 120.3(16)
C110 C115 C114 120.2(15)
C116 C115 C114 104.3(17)
C89 C120 C401 107(2)
C89 C120 C118 124.1(19)
C401 C120 C118 121(2)
C119 C118 C117 111.3(15)
C119 C118 C120 115(2)
C117 C118 C120 117.9(19)
C73 C91 C90 123(2)
C73 C91 C98 119(2)
C90 C91 C98 106.1(18)
C68 C67 C82 117(2)
C68 C67 C66 111.2(17)
C82 C67 C66 118.6(14)
C50 C49 C51 127(3)
C50 C49 C48 121(2)
C51 C49 C48 102(2)
C58 C57 C56 115.4(19)
C58 C57 C43 121(2)
C56 C57 C43 105.9(16)
C75 C74 C73 117.9(19)
C75 C74 C63 123(2)
C73 C74 C63 114.3(17)
C86 C70 C71 130(3)
C86 C70 C69 102(2)
C71 C70 C69 116(2)
C122 C85 C84 118(2)
C122 C85 C86 132(2)
C84 C85 C86 96.5(19)
C68 C69 C84 120(2)
C68 C69 C70 121(2)
C84 C69 C70 110(2)
C120 C89 C90 117.7(19)
C120 C89 C88 114(2)
C90 C89 C88 110(2)
C401 C87 C88 115(2)
C401 C87 C86 128(2)
C88 C87 C86 107(2)
Cl2 C1 Cl1 120.2(18)
Cl2 C1 Cl3 113.1(18)
Cl1 C1 Cl3 106.2(13)
Cl2 C1 H1 105.4
Cl1 C1 H1 105.4
Cl3 C1 H1 105.4
C151 C150 C152 110(2)
C151 C150 H15A 109.7
C152 C150 H15A 109.7
C151 C150 H15B 109.7
C152 C150 H15B 109.7
H15A C150 H15B 108.2
C150 C151 C149 116(3)
C150 C151 H15C 108.2
C149 C151 H15C 108.2
C150 C151 H15D 108.2
C149 C151 H15D 108.2
H15C C151 H15D 107.4
C150 C152 H15E 109.5
C150 C152 H15F 109.5
H15E C152 H15F 109.5
C150 C152 H15G 109.5
H15E C152 H15G 109.5
H15F C152 H15G 109.5
C120 C401 C87 107(2)
C120 C401 C121 115(2)
C87 C401 C121 122(2)
C61 C400 C36 124(2)
C61 C400 C52 127(2)
C36 C400 C52 97(2)
C53 C' C50 115(2)
C53 C' C18 123.5(19)
C50 C' C18 112.6(17)
C200 C201 C202 117.7(18)
C200 C201 H20A 107.9
C202 C201 H20A 107.9
C200 C201 H20B 107.9
C202 C201 H20B 107.9
H20A C201 H20B 107.2
C201 C200 C131 117.9(18)
C201 C200 H20C 107.8
C131 C200 H20C 107.8
C201 C200 H20D 107.8
C131 C200 H20D 107.8
H20C C200 H20D 107.2
C201 C202 H20E 109.5
C201 C202 H20F 109.5
H20E C202 H20F 109.5
C201 C202 H20G 109.5
H20E C202 H20G 109.5
H20F C202 H20G 109.5

loop_
_geom_bond_atom_site_label_1
_geom_bond_atom_site_label_2
_geom_bond_distance
N1 C5 1.465(17)
N1 C147 1.51(2)
N1 C2 1.537(18)
C110 C115 1.41(2)
C110 C111 1.42(2)
C110 C109 1.46(2)
C3 C2 1.50(2)
C3 C8 1.558(18)
C3 C13 1.570(18)
C3 C4 1.660(18)
C112 C111 1.36(2)
C112 C113 1.43(2)
C112 C81 1.53(2)
C101 C100 1.491(17)
C101 C78 1.515(18)
C101 C102 1.584(18)
C101 C99 1.60(2)
C75 C74 1.29(3)
C75 C97 1.47(3)
C75 C76 1.49(3)
C4 C6 1.45(2)
C4 C5 1.58(2)
C4 C16 1.593(18)
C83 C113 1.37(2)
C83 C82 1.38(3)
C83 C84 1.40(3)
C53 C' 1.34(3)
C53 C52 1.39(3)
C53 C35 1.53(3)
C68 C69 1.21(3)
C68 C67 1.38(3)
C68 C64 1.56(3)
C47 C21 1.39(3)
C47 C48 1.40(3)
C47 C46 1.45(2)
C66 C79 1.35(2)
C66 C67 1.46(2)
C66 C65 1.48(3)
C24 C23 1.375(19)
C24 C25 1.44(2)
C24 C10 1.49(2)
C65 C76 1.35(2)
C65 C64 1.42(2)
C77 C78 1.36(2)
C77 C76 1.47(2)
C77 C96 1.54(2)
C78 C79 1.38(2)
C109 C108 1.37(2)
C109 C104 1.42(2)
C96 C95 1.34(2)
C96 C97 1.40(2)
C28 C29 1.35(2)
C28 C40 1.43(2)
C28 C27 1.47(2)
C134 C135 1.35(2)
C134 C133 1.41(2)
C134 H134 0.9300
C8 C7 1.453(19)
C8 C9 1.540(18)
C8 C10 1.63(2)
C133 C132 1.45(2)
C133 H133 0.9300
C7 C6 1.422(18)
C7 C22 1.43(2)
C100 C132 1.453(18)
C100 C126 1.53(2)
C100 C99 1.606(18)
C46 C23 1.43(2)
C46 C45 1.47(3)
N2 C123 1.421(19)
N2 C128 1.46(2)
N2 C129 1.53(2)
C16 C15 1.50(2)
C16 C17 1.52(2)
C16 H16 0.9800
C124 C123 1.54(2)
C124 C125 1.56(2)
C124 H12A 0.9700
C124 H12B 0.9700
C99 C105 1.435(19)
C99 C95 1.459(19)
C103 C111 1.464(19)
C103 C104 1.49(2)
C103 C102 1.580(19)
C103 H103 0.9800
C44 C25 1.33(2)
C44 C43 1.50(3)
C44 C45 1.54(2)
C105 C106 1.372(19)
C105 C104 1.436(19)
C143 C144 1.33(2)
C143 C142 1.45(2)
C143 H143 0.9300
C106 C94 1.36(2)
C106 C107 1.48(2)
C71 C70 1.30(3)
C71 C63 1.50(3)
C71 C72 1.53(3)
C73 C91 1.34(3)
C73 C72 1.34(3)
C73 C74 1.44(3)
C32 C33 1.27(3)
C32 C31 1.42(3)
C32 C37 1.60(3)
C31 C30 1.39(2)
C31 C39 1.46(3)
C61 C400 1.26(3)
C61 C60 1.53(4)
C61 C62 1.54(3)
C52 C51 1.51(3)
C52 C400 1.59(4)
C79 C80 1.50(2)
C88 C72 1.33(3)
C88 C87 1.47(3)
C88 C89 1.56(3)
C116 C121 1.38(3)
C116 C117 1.42(3)
C116 C115 1.43(3)
C63 C74 1.48(3)
C63 C64 1.63(3)
C63 C18 1.72(3)
C95 C94 1.52(2)
C98 C97 1.30(3)
C98 C93 1.44(3)
C98 C91 1.51(3)
C54 C62 1.42(3)
C54 C51 1.47(3)
C54 C55 1.50(3)
C126 C125 1.54(2)
C126 H12C 0.9700
C126 H12D 0.9700
C113 C114 1.49(3)
C36 C35 1.35(3)
C36 C37 1.42(3)
C36 C400 1.52(3)
C117 C118 1.45(3)
C117 C108 1.49(2)
C81 C80 1.55(2)
C81 C82 1.61(2)
C81 H81 0.9800
C42 C27 1.39(2)
C42 C43 1.44(3)
C42 C41 1.50(2)
C123 C102 1.56(2)
C123 H123 0.9800
C35 C34 1.35(3)
C129 C130 1.54(3)
C129 H12E 0.9700
C129 H12F 0.9700
C29 C30 1.46(2)
C29 C12 1.488(19)
C80 C128 1.48(3)
C80 C102 1.632(19)
C2 C140 1.50(2)
C2 H2 0.9800
C21 C22 1.38(2)
C21 C20 1.44(2)
C139 C140 1.49(2)
C139 C138 1.51(2)
C139 H13A 0.9700
C139 H13B 0.9700
C56 C45 1.35(2)
C56 C57 1.48(3)
C56 C55 1.53(3)
C86 C70 1.29(3)
C86 C85 1.56(3)
C86 C87 1.59(4)
C25 C26 1.51(2)
C22 C23 1.43(2)
C27 C26 1.33(2)
C41 C59 1.33(3)
C41 C40 1.48(3)
C11 C12 1.27(2)
C11 C26 1.47(2)
C11 C10 1.59(2)
C43 C57 1.48(2)
C19 C20 1.37(2)
C19 C6 1.40(2)
C19 C18 1.51(2)
C12 C13 1.57(2)
C9 C10 1.38(2)
C9 C138 1.533(19)
C9 C141 1.537(19)
C14 C15 1.36(2)
C14 C30 1.45(3)
C14 C13 1.565(18)
C18 C17 1.56(3)
C18 C' 1.56(3)
C48 C55 1.35(3)
C48 C49 1.53(3)
C136 C135 1.41(2)
C136 C137 1.45(2)
C136 H136 0.9300
C144 C145 1.41(3)
C144 H144 0.9300
C5 H5A 0.9700
C5 H5B 0.9700
C135 H135 0.9300
C141 C146 1.35(2)
C141 C142 1.43(2)
C82 C67 1.39(3)
C142 H142 0.9300
C58 C57 1.31(3)
C58 C62 1.40(3)
C58 C59 1.68(3)
C146 C145 1.37(2)
C146 H146 0.9300
C125 H12G 0.9700
C125 H12H 0.9700
C90 C91 1.40(4)
C90 C89 1.44(3)
C90 C92 1.48(3)
C108 C107 1.40(2)
C15 C33 1.44(2)
C33 C34 1.50(3)
C84 C69 1.47(3)
C84 C85 1.51(4)
C130 C131 1.61(4)
C130 H13C 0.9700
C130 H13D 0.9700
C119 C92 1.36(3)
C119 C118 1.41(3)
C119 C107 1.48(2)
C93 C94 1.42(2)
C93 C92 1.43(3)
C128 H12I 0.9700
C128 H12J 0.9700
C20 C50 1.48(3)
C40 C39 1.36(3)
C131 C200 1.511(16)
C131 H13E 0.9700
C131 H13F 0.9700
C132 C137 1.30(2)
C147 C148 1.46(3)
C147 H14A 0.9700
C147 H14B 0.9700
C140 H14C 0.9700
C140 H14D 0.9700
C59 C60 1.41(3)
C137 H137 0.9300
C114 C122 1.41(3)
C114 C115 1.47(3)
C60 C38 1.38(3)
C148 C149 1.62(3)
C148 H14E 0.9700
C148 H14F 0.9700
C50 C49 1.34(3)
C50 C' 1.49(3)
C145 H145 0.9300
C122 C85 1.38(3)
C122 C121 1.57(4)
C38 C37 1.35(3)
C38 C39 1.55(3)
C149 C151 1.51(4)
C149 H14G 0.9700
C149 H14H 0.9700
C138 H13X 0.9700
C138 H13Y 0.9700
C64 C17 1.82(3)
C121 C401 1.52(4)
C34 C17 1.54(3)
C13 H13 0.9800
C51 C49 1.48(4)
C120 C89 1.41(4)
C120 C401 1.43(4)
C120 C118 1.50(3)
C70 C69 1.52(3)
C87 C401 1.45(4)
Cl1 C1 1.73(3)
Cl2 C1 1.64(3)
Cl3 C1 1.73(2)
C1 H1 0.9800
C150 C151 1.45(4)
C150 C152 1.516(14)
C150 H15A 0.9700
C150 H15B 0.9700
C151 H15C 0.9700
C151 H15D 0.9700
C152 H15E 0.9600
C152 H15F 0.9600
C152 H15G 0.9600
C201 C200 1.499(16)
C201 C202 1.502(16)
C201 H20A 0.9700
C201 H20B 0.9700
C200 H20C 0.9700
C200 H20D 0.9700
C202 H20E 0.9600
C202 H20F 0.9600
C202 H20G 0.9600

loop_
_geom_torsion_atom_site_label_1
_geom_torsion_atom_site_label_2
_geom_torsion_atom_site_label_3
_geom_torsion_atom_site_label_4
_geom_torsion
C2 C3 C4 C6 -127.4(11)
C8 C3 C4 C6 -8.7(13)
C13 C3 C4 C6 117.5(13)
C2 C3 C4 C5 -15.2(11)
C8 C3 C4 C5 103.5(11)
C13 C3 C4 C5 -130.2(12)
C2 C3 C4 C16 104.6(14)
C8 C3 C4 C16 -136.7(14)
C13 C3 C4 C16 -10(2)
C79 C66 C65 C76 3(3)
C67 C66 C65 C76 141.0(19)
C79 C66 C65 C64 -152.4(18)
C67 C66 C65 C64 -14(2)
C76 C77 C78 C79 7(2)
C96 C77 C78 C79 134.7(15)
C76 C77 C78 C101 -153.6(15)
C96 C77 C78 C101 -26(2)
C100 C101 C78 C77 -43(2)
C102 C101 C78 C77 158.8(14)
C99 C101 C78 C77 25.8(18)
C100 C101 C78 C79 155.0(14)
C102 C101 C78 C79 -3.1(17)
C99 C101 C78 C79 -136.0(13)
C115 C110 C109 C108 1(2)
C111 C110 C109 C108 146.6(15)
C115 C110 C109 C104 -148.9(14)
C111 C110 C109 C104 -3.1(16)
C78 C77 C96 C95 9.7(19)
C76 C77 C96 C95 144.3(13)
C78 C77 C96 C97 -137.0(15)
C76 C77 C96 C97 -2.3(16)
C2 C3 C8 C7 111.4(13)
C13 C3 C8 C7 -123.2(13)
C4 C3 C8 C7 4.8(14)
C2 C3 C8 C9 -50.6(17)
C13 C3 C8 C9 74.8(16)
C4 C3 C8 C9 -157.2(12)
C2 C3 C8 C10 -112.1(14)
C13 C3 C8 C10 13.3(17)
C4 C3 C8 C10 141.3(12)
C135 C134 C133 C132 1(2)
C9 C8 C7 C6 162.3(13)
C3 C8 C7 C6 0.9(16)
C10 C8 C7 C6 -140.1(11)
C9 C8 C7 C22 -48(2)
C3 C8 C7 C22 150.5(13)
C10 C8 C7 C22 9.5(18)
C78 C101 C100 C132 -12(2)
C102 C101 C100 C132 141.9(14)
C99 C101 C100 C132 -106.5(14)
C78 C101 C100 C126 -165.1(14)
C102 C101 C100 C126 -11(2)
C99 C101 C100 C126 100.3(13)
C78 C101 C100 C99 94.6(15)
C102 C101 C100 C99 -111.6(14)
C21 C47 C46 C23 3(2)
C48 C47 C46 C23 142.7(16)
C21 C47 C46 C45 -142.4(15)
C48 C47 C46 C45 -3(2)
C6 C4 C16 C15 -105.5(15)
C5 C4 C16 C15 135.1(14)
C3 C4 C16 C15 19(2)
C6 C4 C16 C17 21(2)
C5 C4 C16 C17 -98.1(19)
C3 C4 C16 C17 145.7(16)
C100 C101 C99 C105 -120.9(12)
C78 C101 C99 C105 119.3(11)
C102 C101 C99 C105 -4.3(16)
C100 C101 C99 C95 107.1(12)
C78 C101 C99 C95 -12.7(14)
C102 C101 C99 C95 -136.3(12)
C78 C101 C99 C100 -119.8(11)
C102 C101 C99 C100 116.6(13)
C132 C100 C99 C105 -148.1(13)
C101 C100 C99 C105 100.6(14)
C126 C100 C99 C105 -12.3(19)
C132 C100 C99 C95 4.8(17)
C101 C100 C99 C95 -106.5(12)
C126 C100 C99 C95 140.6(12)
C132 C100 C99 C101 111.3(12)
C126 C100 C99 C101 -112.8(12)
C95 C99 C105 C106 -8.9(13)
C101 C99 C105 C106 -146.1(11)
C100 C99 C105 C106 146.5(13)
C95 C99 C105 C104 134.3(12)
C101 C99 C105 C104 -2.9(16)
C100 C99 C105 C104 -70.3(17)
C99 C105 C106 C94 4.7(15)
C104 C105 C106 C94 -138.4(13)
C99 C105 C106 C107 153.0(13)
C104 C105 C106 C107 9.9(19)
C33 C32 C31 C30 -2(3)
C37 C32 C31 C30 -141.7(16)
C33 C32 C31 C39 135(2)
C37 C32 C31 C39 -5(2)
C' C53 C52 C51 1(3)
C35 C53 C52 C51 143.7(17)
C' C53 C52 C400 -142.1(19)
C35 C53 C52 C400 1.1(18)
C67 C66 C79 C78 -136.7(19)
C65 C66 C79 C78 -6(2)
C67 C66 C79 C80 30(3)
C65 C66 C79 C80 161.2(16)
C77 C78 C79 C66 1(2)
C101 C78 C79 C66 163.5(14)
C77 C78 C79 C80 -167.6(14)
C101 C78 C79 C80 -4.9(19)
C70 C71 C63 C74 -131(3)
C72 C71 C63 C74 21(2)
C70 C71 C63 C64 -12(3)
C72 C71 C63 C64 140.1(16)
C70 C71 C63 C18 93(3)
C72 C71 C63 C18 -115(2)
C97 C96 C95 C99 145.2(15)
C77 C96 C95 C99 2(2)
C97 C96 C95 C94 3(2)
C77 C96 C95 C94 -139.7(14)
C105 C99 C95 C96 -136.9(15)
C101 C99 C95 C96 0(2)
C100 C99 C95 C96 64.4(18)
C105 C99 C95 C94 9.3(14)
C101 C99 C95 C94 146.5(11)
C100 C99 C95 C94 -149.4(11)
C132 C100 C126 C125 -81.9(15)
C101 C100 C126 C125 72.4(15)
C99 C100 C126 C125 141.6(11)
C82 C83 C113 C112 3(2)
C84 C83 C113 C112 -138.0(19)
C82 C83 C113 C114 144.2(17)
C84 C83 C113 C114 3(3)
C111 C112 C113 C83 138.9(17)
C81 C112 C113 C83 -17(2)
C111 C112 C113 C114 -3(2)
C81 C112 C113 C114 -158.4(16)
C121 C116 C117 C118 -1(3)
C115 C116 C117 C118 140(2)
C121 C116 C117 C108 -140(2)
C115 C116 C117 C108 1(3)
C111 C112 C81 C80 -11(2)
C113 C112 C81 C80 145.2(15)
C111 C112 C81 C82 -135.7(14)
C113 C112 C81 C82 20.5(15)
C128 N2 C123 C124 170.6(14)
C129 N2 C123 C124 45.0(16)
C128 N2 C123 C102 -49.4(13)
C129 N2 C123 C102 -175.0(11)
C125 C124 C123 N2 69.9(18)
C125 C124 C123 C102 -61.9(18)
C37 C36 C35 C34 3(3)
C400 C36 C35 C34 141.3(17)
C37 C36 C35 C53 -141(2)
C400 C36 C35 C53 -3(2)
C' C53 C35 C34 0(3)
C52 C53 C35 C34 -144.3(17)
C' C53 C35 C36 145.1(19)
C52 C53 C35 C36 1.0(18)
C93 C98 C97 C96 -1(3)
C91 C98 C97 C96 -136.6(18)
C93 C98 C97 C75 133.9(17)
C91 C98 C97 C75 -2(3)
C95 C96 C97 C98 -1(2)
C77 C96 C97 C98 142.3(16)
C95 C96 C97 C75 -140.4(16)
C77 C96 C97 C75 3.1(18)
C74 C75 C97 C98 6(3)
C76 C75 C97 C98 -142.9(16)
C74 C75 C97 C96 145.8(17)
C76 C75 C97 C96 -2.6(19)
C123 N2 C129 C130 177.5(12)
C128 N2 C129 C130 60.0(17)
C40 C28 C29 C30 5(2)
C27 C28 C29 C30 -138.2(14)
C40 C28 C29 C12 143.9(16)
C27 C28 C29 C12 0(2)
C66 C79 C80 C128 91.4(18)
C78 C79 C80 C128 -100.4(15)
C66 C79 C80 C81 -30(2)
C78 C79 C80 C81 137.8(14)
C66 C79 C80 C102 -157.8(15)
C78 C79 C80 C102 10.4(17)
C112 C81 C80 C128 135.5(14)
C82 C81 C80 C128 -110.4(17)
C112 C81 C80 C79 -104.9(14)
C82 C81 C80 C79 9(2)
C112 C81 C80 C102 16(2)
C82 C81 C80 C102 130.0(15)
C8 C3 C2 C140 66.2(17)
C13 C3 C2 C140 -63.7(15)
C4 C3 C2 C140 172.8(13)
C8 C3 C2 N1 -64.8(14)
C13 C3 C2 N1 165.3(10)
C4 C3 C2 N1 41.8(11)
C5 N1 C2 C140 169.7(12)
C147 N1 C2 C140 53.3(16)
C5 N1 C2 C3 -54.2(12)
C147 N1 C2 C3 -170.6(11)
C48 C47 C21 C22 -136.2(18)
C46 C47 C21 C22 1(2)
C48 C47 C21 C20 3(3)
C46 C47 C21 C20 139.6(16)
C43 C44 C25 C24 138.5(16)
C45 C44 C25 C24 7(2)
C43 C44 C25 C26 -7(2)
C45 C44 C25 C26 -137.8(14)
C23 C24 C25 C44 -3(2)
C10 C24 C25 C44 -157.4(14)
C23 C24 C25 C26 145.0(12)
C10 C24 C25 C26 -9.4(14)
C47 C21 C22 C7 145.4(15)
C20 C21 C22 C7 6(2)
C47 C21 C22 C23 -4.4(18)
C20 C21 C22 C23 -143.7(15)
C6 C7 C22 C21 -8(2)
C8 C7 C22 C21 -154.3(15)
C6 C7 C22 C23 139.6(13)
C8 C7 C22 C23 -7(2)
C43 C42 C27 C26 5(3)
C41 C42 C27 C26 142.4(18)
C43 C42 C27 C28 -143.2(15)
C41 C42 C27 C28 -5(2)
C29 C28 C27 C26 -2(2)
C40 C28 C27 C26 -149.9(17)
C29 C28 C27 C42 148.8(14)
C40 C28 C27 C42 1(2)
C108 C109 C104 C105 -2(2)
C110 C109 C104 C105 146.9(12)
C108 C109 C104 C103 -158.3(14)
C110 C109 C104 C103 -9.8(15)
C106 C105 C104 C109 -5.3(18)
C99 C105 C104 C109 -144.5(12)
C106 C105 C104 C103 147.4(13)
C99 C105 C104 C103 8.1(18)
C111 C103 C104 C109 18.0(14)
C102 C103 C104 C109 147.9(12)
C111 C103 C104 C105 -135.5(13)
C102 C103 C104 C105 -5.6(18)
C27 C42 C41 C59 -136(2)
C43 C42 C41 C59 3(3)
C27 C42 C41 C40 8(2)
C43 C42 C41 C40 146.5(18)
C27 C42 C43 C57 134.9(19)
C41 C42 C43 C57 -2(3)
C27 C42 C43 C44 -2(2)
C41 C42 C43 C44 -139.0(17)
C25 C44 C43 C42 4(2)
C45 C44 C43 C42 140.3(16)
C25 C44 C43 C57 -139.3(17)
C45 C44 C43 C57 -2.9(19)
C26 C11 C12 C29 -1.6(18)
C10 C11 C12 C29 -145.2(13)
C26 C11 C12 C13 152.0(12)
C10 C11 C12 C13 8(2)
C28 C29 C12 C11 1(2)
C30 C29 C12 C11 142.9(13)
C28 C29 C12 C13 -156.9(13)
C30 C29 C12 C13 -15.2(15)
C7 C8 C9 C10 92.1(15)
C3 C8 C9 C10 -108.2(14)
C7 C8 C9 C138 -158.1(13)
C3 C8 C9 C138 1.6(19)
C10 C8 C9 C138 109.8(14)
C7 C8 C9 C141 -18(2)
C3 C8 C9 C141 142.0(13)
C10 C8 C9 C141 -109.7(15)
C20 C19 C18 C17 -139.0(18)
C6 C19 C18 C17 20(3)
C20 C19 C18 C' -18(2)
C6 C19 C18 C' 141.2(18)
C20 C19 C18 C63 109(2)
C6 C19 C18 C63 -92(2)
C74 C63 C18 C19 -107(2)
C71 C63 C18 C19 21(3)
C64 C63 C18 C19 133.3(16)
C74 C63 C18 C17 127.5(16)
C71 C63 C18 C17 -104(2)
C64 C63 C18 C17 8.3(13)
C74 C63 C18 C' 10(2)
C71 C63 C18 C' 139(2)
C64 C63 C18 C' -109.3(17)
C21 C47 C48 C55 136(2)
C46 C47 C48 C55 3(3)
C21 C47 C48 C49 -8(3)
C46 C47 C48 C49 -141(2)
C20 C19 C6 C7 -5(3)
C18 C19 C6 C7 -162.2(16)
C20 C19 C6 C4 159.3(17)
C18 C19 C6 C4 2(3)
C22 C7 C6 C19 7(2)
C8 C7 C6 C19 158.8(14)
C22 C7 C6 C4 -159.5(13)
C8 C7 C6 C4 -7.6(17)
C5 C4 C6 C19 97.6(17)
C16 C4 C6 C19 -22(2)
C3 C4 C6 C19 -154.5(15)
C5 C4 C6 C7 -97.5(13)
C16 C4 C6 C7 142.6(13)
C3 C4 C6 C7 10.4(16)
C142 C143 C144 C145 1(3)
C147 N1 C5 C4 162.5(12)
C2 N1 C5 C4 42.2(13)
C6 C4 C5 N1 92.8(12)
C16 C4 C5 N1 -144.8(11)
C3 C4 C5 N1 -17.5(12)
C133 C134 C135 C136 -2(3)
C137 C136 C135 C134 0(3)
C10 C9 C141 C146 59.1(19)
C138 C9 C141 C146 -79.4(17)
C8 C9 C141 C146 136.2(15)
C10 C9 C141 C142 -118.2(16)
C138 C9 C141 C142 103.4(15)
C8 C9 C141 C142 -41(2)
C113 C83 C82 C67 -143(2)
C84 C83 C82 C67 5(3)
C113 C83 C82 C81 11(2)
C84 C83 C82 C81 158.9(16)
C112 C81 C82 C83 -19.5(18)
C80 C81 C82 C83 -144.7(16)
C112 C81 C82 C67 136.3(19)
C80 C81 C82 C67 11(3)
C146 C141 C142 C143 0(2)
C9 C141 C142 C143 177.5(14)
C144 C143 C142 C141 0(3)
C138 C9 C10 C24 141.8(13)
C141 C9 C10 C24 6.4(19)
C8 C9 C10 C24 -103.7(15)
C138 C9 C10 C11 -19(2)
C141 C9 C10 C11 -154.1(12)
C8 C9 C10 C11 95.8(14)
C138 C9 C10 C8 -114.6(13)
C141 C9 C10 C8 110.1(12)
C23 C24 C10 C9 56.1(19)
C25 C24 C10 C9 -149.5(13)
C23 C24 C10 C11 -139.5(12)
C25 C24 C10 C11 15.0(13)
C23 C24 C10 C8 -16.5(17)
C25 C24 C10 C8 138.0(11)
C12 C11 C10 C9 -63.9(19)
C26 C11 C10 C9 148.8(13)
C12 C11 C10 C24 132.0(13)
C26 C11 C10 C24 -15.3(12)
C12 C11 C10 C8 5.5(17)
C26 C11 C10 C8 -141.8(11)
C7 C8 C10 C9 -117.1(12)
C3 C8 C10 C9 106.5(14)
C7 C8 C10 C24 1.8(16)
C9 C8 C10 C24 118.9(13)
C3 C8 C10 C24 -134.6(13)
C7 C8 C10 C11 120.0(12)
C9 C8 C10 C11 -122.8(13)
C3 C8 C10 C11 -16.3(17)
C25 C24 C23 C46 -1.8(19)
C10 C24 C23 C46 150.1(13)
C25 C24 C23 C22 -131.4(15)
C10 C24 C23 C22 20(2)
C47 C46 C23 C24 -142.4(15)
C45 C46 C23 C24 2(2)
C47 C46 C23 C22 -5.2(18)
C45 C46 C23 C22 138.8(14)
C21 C22 C23 C24 141.6(14)
C7 C22 C23 C24 -9(2)
C21 C22 C23 C46 5.9(17)
C7 C22 C23 C46 -144.5(14)
C142 C141 C146 C145 0(3)
C9 C141 C146 C145 -177.8(17)
C100 C126 C125 C124 -86.3(14)
C123 C124 C125 C126 64.8(17)
C104 C109 C108 C107 4(2)
C110 C109 C108 C107 -139.7(15)
C104 C109 C108 C117 138.3(16)
C110 C109 C108 C117 -5(2)
C116 C117 C108 C109 4(3)
C118 C117 C108 C109 -141.1(17)
C116 C117 C108 C107 143.8(19)
C118 C117 C108 C107 -1.5(19)
C30 C14 C15 C33 -1(2)
C13 C14 C15 C33 -155.2(15)
C30 C14 C15 C16 155.8(16)
C13 C14 C15 C16 1(3)
C17 C16 C15 C14 -149.1(17)
C4 C16 C15 C14 -15(2)
C17 C16 C15 C33 7.8(18)
C4 C16 C15 C33 141.5(14)
C31 C32 C33 C15 7(3)
C37 C32 C33 C15 140.7(16)
C31 C32 C33 C34 -142.2(19)
C37 C32 C33 C34 -8(2)
C14 C15 C33 C32 -5(2)
C16 C15 C33 C32 -165.2(17)
C14 C15 C33 C34 148.9(15)
C16 C15 C33 C34 -11.4(18)
C113 C83 C84 C69 133(2)
C82 C83 C84 C69 -7(3)
C113 C83 C84 C85 -2(3)
C82 C83 C84 C85 -142.1(18)
N2 C129 C130 C131 179.7(14)
C97 C98 C93 C94 1(3)
C91 C98 C93 C94 142.1(17)
C97 C98 C93 C92 -141.7(18)
C91 C98 C93 C92 -1(2)
C42 C27 C26 C11 -142.2(17)
C28 C27 C26 C11 2(2)
C42 C27 C26 C25 -7(2)
C28 C27 C26 C25 136.7(14)
C12 C11 C26 C27 0(2)
C10 C11 C26 C27 149.2(14)
C12 C11 C26 C25 -138.7(13)
C10 C11 C26 C25 10.3(13)
C44 C25 C26 C27 8(2)
C24 C25 C26 C27 -142.0(14)
C44 C25 C26 C11 148.7(13)
C24 C25 C26 C11 -1.1(14)
C123 N2 C128 C80 39.0(16)
C129 N2 C128 C80 162.9(12)
C79 C80 C128 N2 97.6(14)
C81 C80 C128 N2 -140.4(13)
C102 C80 C128 N2 -13.5(16)
C6 C19 C20 C21 4(3)
C18 C19 C20 C21 161.9(17)
C6 C19 C20 C50 -146.3(18)
C18 C19 C20 C50 12(2)
C22 C21 C20 C19 -4(3)
C47 C21 C20 C19 -138.8(19)
C22 C21 C20 C50 143(2)
C47 C21 C20 C50 8(2)
C64 C65 C76 C77 156(2)
C66 C65 C76 C77 5(3)
C64 C65 C76 C75 13(3)
C66 C65 C76 C75 -137.9(18)
C78 C77 C76 C65 -10(3)
C96 C77 C76 C65 -145.7(18)
C78 C77 C76 C75 136.6(16)
C96 C77 C76 C75 0.6(16)
C74 C75 C76 C65 -2(3)
C97 C75 C76 C65 147.5(16)
C74 C75 C76 C77 -148.8(18)
C97 C75 C76 C77 1.2(19)
C29 C28 C40 C39 -6(3)
C27 C28 C40 C39 139.9(19)
C29 C28 C40 C41 -141.6(17)
C27 C28 C40 C41 4(2)
C59 C41 C40 C39 2(3)
C42 C41 C40 C39 -143.4(18)
C59 C41 C40 C28 139(2)
C42 C41 C40 C28 -7(2)
C113 C112 C111 C110 2(2)
C81 C112 C111 C110 153.7(14)
C113 C112 C111 C103 -152.5(15)
C81 C112 C111 C103 0(2)
C115 C110 C111 C112 2(2)
C109 C110 C111 C112 -143.1(13)
C115 C110 C111 C103 160.4(14)
C109 C110 C111 C103 15.0(16)
C104 C103 C111 C112 136.6(14)
C102 C103 C111 C112 6(2)
C104 C103 C111 C110 -19.5(13)
C102 C103 C111 C110 -150.5(12)
C129 C130 C131 C200 -176(3)
C134 C133 C132 C137 2(2)
C134 C133 C132 C100 177.1(14)
C101 C100 C132 C137 -51.8(19)
C126 C100 C132 C137 102.3(16)
C99 C100 C132 C137 -123.5(15)
C101 C100 C132 C133 133.3(13)
C126 C100 C132 C133 -72.5(17)
C99 C100 C132 C133 61.7(15)
N2 C123 C102 C103 162.5(10)
C124 C123 C102 C103 -62.0(16)
N2 C123 C102 C101 -68.9(13)
C124 C123 C102 C101 66.6(17)
N2 C123 C102 C80 39.1(12)
C124 C123 C102 C80 174.6(13)
C111 C103 C102 C123 -111.0(13)
C104 C103 C102 C123 127.1(12)
C111 C103 C102 C101 120.2(13)
C104 C103 C102 C101 -1.7(15)
C111 C103 C102 C80 0.5(17)
C104 C103 C102 C80 -121.4(13)
C100 C101 C102 C123 -44.8(18)
C78 C101 C102 C123 113.0(12)
C99 C101 C102 C123 -122.2(12)
C100 C101 C102 C103 83.6(16)
C78 C101 C102 C103 -118.6(12)
C99 C101 C102 C103 6.3(16)
C100 C101 C102 C80 -149.0(13)
C78 C101 C102 C80 8.8(14)
C99 C101 C102 C80 133.7(12)
C128 C80 C102 C123 -14.4(13)
C79 C80 C102 C123 -127.3(12)
C81 C80 C102 C123 108.8(14)
C128 C80 C102 C103 -134.1(13)
C79 C80 C102 C103 113.0(13)
C81 C80 C102 C103 -10.9(19)
C128 C80 C102 C101 101.5(13)
C79 C80 C102 C101 -11.4(15)
C81 C80 C102 C101 -135.3(13)
C5 N1 C147 C148 64.2(19)
C2 N1 C147 C148 174.4(15)
C138 C139 C140 C2 70.0(19)
C3 C2 C140 C139 -65(2)
N1 C2 C140 C139 62.2(19)
C40 C41 C59 C60 -3(3)
C42 C41 C59 C60 135(2)
C40 C41 C59 C58 -136(2)
C42 C41 C59 C58 2(3)
C57 C58 C59 C41 -9(3)
C62 C58 C59 C41 147(2)
C57 C58 C59 C60 -149(2)
C62 C58 C59 C60 7(2)
C109 C108 C107 C106 1(2)
C117 C108 C107 C106 -137.6(14)
C109 C108 C107 C119 135.8(16)
C117 C108 C107 C119 -2.5(19)
C94 C106 C107 C108 139.2(15)
C105 C106 C107 C108 -8(2)
C94 C106 C107 C119 8(2)
C105 C106 C107 C119 -139.1(15)
C92 C119 C107 C108 -140.6(17)
C118 C119 C107 C108 6(2)
C92 C119 C107 C106 -6(2)
C118 C119 C107 C106 140.2(17)
C57 C56 C45 C46 142.6(17)
C55 C56 C45 C46 3(2)
C57 C56 C45 C44 -3.2(19)
C55 C56 C45 C44 -143.0(14)
C23 C46 C45 C56 -141.0(16)
C47 C46 C45 C56 0(2)
C23 C46 C45 C44 3(2)
C47 C46 C45 C44 143.3(15)
C25 C44 C45 C56 142.5(15)
C43 C44 C45 C56 3.7(17)
C25 C44 C45 C46 -7(2)
C43 C44 C45 C46 -145.6(14)
C133 C132 C137 C136 -4(2)
C100 C132 C137 C136 -178.5(14)
C135 C136 C137 C132 3(2)
C87 C88 C72 C73 -133(2)
C89 C88 C72 C73 0(3)
C87 C88 C72 C71 6(3)
C89 C88 C72 C71 139(2)
C91 C73 C72 C88 0(3)
C74 C73 C72 C88 144(2)
C91 C73 C72 C71 -143(2)
C74 C73 C72 C71 1(2)
C70 C71 C72 C88 0(3)
C63 C71 C72 C88 -158.7(17)
C70 C71 C72 C73 143(2)
C63 C71 C72 C73 -16(2)
C83 C113 C114 C122 -3(2)
C112 C113 C114 C122 136.4(18)
C83 C113 C114 C115 -138.9(18)
C112 C113 C114 C115 0(3)
C41 C59 C60 C38 -1(4)
C58 C59 C60 C38 136(2)
C41 C59 C60 C61 -139(2)
C58 C59 C60 C61 -2(2)
C400 C61 C60 C38 -4(3)
C62 C61 C60 C38 -146.0(18)
C400 C61 C60 C59 140(2)
C62 C61 C60 C59 -3(2)
N1 C147 C148 C149 172.4(19)
C19 C20 C50 C49 136(2)
C21 C20 C50 C49 -13(3)
C19 C20 C50 C' 1(2)
C21 C20 C50 C' -148.8(17)
C141 C146 C145 C144 1(3)
C143 C144 C145 C146 -1(3)
C115 C114 C122 C85 140(2)
C113 C114 C122 C85 2(3)
C115 C114 C122 C121 -7(2)
C113 C114 C122 C121 -145.0(17)
C59 C60 C38 C37 -140(2)
C61 C60 C38 C37 0(3)
C59 C60 C38 C39 4(3)
C61 C60 C38 C39 143.9(18)
C60 C38 C37 C36 7(3)
C39 C38 C37 C36 -137(2)
C60 C38 C37 C32 141.3(19)
C39 C38 C37 C32 -3(3)
C35 C36 C37 C38 131(2)
C400 C36 C37 C38 -9(2)
C35 C36 C37 C32 -1(3)
C400 C36 C37 C32 -141.1(16)
C33 C32 C37 C38 -137(2)
C31 C32 C37 C38 4(2)
C33 C32 C37 C36 4(2)
C31 C32 C37 C36 145.9(18)
C147 C148 C149 C151 174(2)
C140 C139 C138 C9 -84.6(16)
C10 C9 C138 C139 141.0(13)
C141 C9 C138 C139 -81.0(15)
C8 C9 C138 C139 61.7(17)
C118 C119 C92 C93 -137(2)
C107 C119 C92 C93 3(3)
C118 C119 C92 C90 -4(3)
C107 C119 C92 C90 136.5(19)
C94 C93 C92 C119 -2(3)
C98 C93 C92 C119 141.7(18)
C94 C93 C92 C90 -143(2)
C98 C93 C92 C90 1(2)
C91 C90 C92 C119 -141(2)
C89 C90 C92 C119 7(3)
C91 C90 C92 C93 -1(3)
C89 C90 C92 C93 148(2)
C76 C65 C64 C68 -131(2)
C66 C65 C64 C68 22(2)
C76 C65 C64 C63 -6(3)
C66 C65 C64 C63 147.1(17)
C76 C65 C64 C17 92(2)
C66 C65 C64 C17 -114.8(17)
C69 C68 C64 C65 134(2)
C67 C68 C64 C65 -23(2)
C69 C68 C64 C63 11(3)
C67 C68 C64 C63 -145.7(18)
C69 C68 C64 C17 -91(3)
C67 C68 C64 C17 112.4(19)
C74 C63 C64 C65 -10(3)
C71 C63 C64 C65 -116.9(19)
C18 C63 C64 C65 112.2(17)
C74 C63 C64 C68 107.0(19)
C71 C63 C64 C68 0(2)
C18 C63 C64 C68 -130.7(15)
C74 C63 C64 C17 -129.4(17)
C71 C63 C64 C17 123.8(14)
C18 C63 C64 C17 -7.1(11)
C117 C116 C121 C401 5(3)
C115 C116 C121 C401 -139(2)
C117 C116 C121 C122 140.4(19)
C115 C116 C121 C122 -3(3)
C85 C122 C121 C116 -143(2)
C114 C122 C121 C116 6(2)
C85 C122 C121 C401 -2(3)
C114 C122 C121 C401 147.6(17)
C105 C106 C94 C93 142.9(18)
C107 C106 C94 C93 -7(3)
C105 C106 C94 C95 1.4(16)
C107 C106 C94 C95 -148.5(13)
C92 C93 C94 C106 4(3)
C98 C93 C94 C106 -137.5(18)
C92 C93 C94 C95 142.6(16)
C98 C93 C94 C95 1(2)
C96 C95 C94 C106 143.1(13)
C99 C95 C94 C106 -6.7(15)
C96 C95 C94 C93 -3(2)
C99 C95 C94 C93 -152.7(14)
C36 C35 C34 C33 -6(2)
C53 C35 C34 C33 137.3(17)
C36 C35 C34 C17 -157.2(18)
C53 C35 C34 C17 -14(3)
C32 C33 C34 C35 9(2)
C15 C33 C34 C35 -144.7(16)
C32 C33 C34 C17 164.7(16)
C15 C33 C34 C17 10.8(19)
C15 C16 C17 C34 -0.8(18)
C4 C16 C17 C34 -129.4(16)
C15 C16 C17 C18 126.9(17)
C4 C16 C17 C18 -2(3)
C15 C16 C17 C64 -130.0(15)
C4 C16 C17 C64 101.4(19)
C35 C34 C17 C16 147.0(18)
C33 C34 C17 C16 -6.2(19)
C35 C34 C17 C18 19(3)
C33 C34 C17 C18 -134.5(15)
C35 C34 C17 C64 -86(2)
C33 C34 C17 C64 121.3(15)
C19 C18 C17 C16 -19(3)
C' C18 C17 C16 -130.5(18)
C63 C18 C17 C16 110.2(18)
C19 C18 C17 C34 102.8(19)
C' C18 C17 C34 -9(2)
C63 C18 C17 C34 -128.1(15)
C19 C18 C17 C64 -136.5(17)
C' C18 C17 C64 111.9(16)
C63 C18 C17 C64 -7.4(11)
C65 C64 C17 C16 134.8(17)
C68 C64 C17 C16 7(2)
C63 C64 C17 C16 -111.3(14)
C65 C64 C17 C34 13(2)
C68 C64 C17 C34 -115(2)
C63 C64 C17 C34 126.6(16)
C65 C64 C17 C18 -106.1(18)
C68 C64 C17 C18 125.8(19)
C63 C64 C17 C18 7.8(12)
C15 C14 C13 C3 9(2)
C30 C14 C13 C3 -147.4(13)
C15 C14 C13 C12 134.0(16)
C30 C14 C13 C12 -22.6(15)
C2 C3 C13 C14 -115.2(14)
C8 C3 C13 C14 114.7(14)
C4 C3 C13 C14 -3.7(19)
C2 C3 C13 C12 130.1(12)
C8 C3 C13 C12 0.1(16)
C4 C3 C13 C12 -118.4(12)
C11 C12 C13 C14 -134.4(13)
C29 C12 C13 C14 22.0(13)
C11 C12 C13 C3 -11.7(18)
C29 C12 C13 C3 144.7(11)
C32 C31 C30 C14 -3(2)
C39 C31 C30 C14 -139(2)
C32 C31 C30 C29 139.9(17)
C39 C31 C30 C29 4(3)
C15 C14 C30 C31 4(2)
C13 C14 C30 C31 162.2(15)
C15 C14 C30 C29 -143.1(14)
C13 C14 C30 C29 14.9(17)
C28 C29 C30 C31 -4(2)
C12 C29 C30 C31 -147.2(15)
C28 C29 C30 C14 143.3(14)
C12 C29 C30 C14 0.4(16)
C28 C40 C39 C31 5(3)
C41 C40 C39 C31 138(2)
C28 C40 C39 C38 -130(2)
C41 C40 C39 C38 2(3)
C30 C31 C39 C40 -5(3)
C32 C31 C39 C40 -141(2)
C30 C31 C39 C38 139.2(18)
C32 C31 C39 C38 3(2)
C37 C38 C39 C40 143(2)
C60 C38 C39 C40 -5(3)
C37 C38 C39 C31 0(2)
C60 C38 C39 C31 -148(2)
C57 C58 C62 C54 3(4)
C59 C58 C62 C54 -147.7(19)
C57 C58 C62 C61 141(3)
C59 C58 C62 C61 -9(3)
C51 C54 C62 C58 138(2)
C55 C54 C62 C58 6(3)
C51 C54 C62 C61 -1(3)
C55 C54 C62 C61 -133.4(19)
C400 C61 C62 C58 -136(2)
C60 C61 C62 C58 8(3)
C400 C61 C62 C54 2(3)
C60 C61 C62 C54 145.8(17)
C62 C54 C51 C49 -137(2)
C55 C54 C51 C49 4(2)
C62 C54 C51 C52 -5(3)
C55 C54 C51 C52 136.5(18)
C53 C52 C51 C54 -137(2)
C400 C52 C51 C54 8(2)
C53 C52 C51 C49 -2(3)
C400 C52 C51 C49 143.2(17)
C47 C48 C55 C54 -144.2(18)
C49 C48 C55 C54 3(2)
C47 C48 C55 C56 0(3)
C49 C48 C55 C56 146.9(18)
C62 C54 C55 C48 138(2)
C51 C54 C55 C48 -4(2)
C62 C54 C55 C56 -9(3)
C51 C54 C55 C56 -151.2(15)
C45 C56 C55 C48 -3(3)
C57 C56 C55 C48 -139(2)
C45 C56 C55 C54 142.0(16)
C57 C56 C55 C54 6(2)
C111 C110 C115 C116 -136.9(18)
C109 C110 C115 C116 5(2)
C111 C110 C115 C114 -5(2)
C109 C110 C115 C114 136.8(18)
C121 C116 C115 C110 137.6(19)
C117 C116 C115 C110 -5(3)
C121 C116 C115 C114 -1(2)
C117 C116 C115 C114 -144.0(19)
C122 C114 C115 C110 -133(2)
C113 C114 C115 C110 4(3)
C122 C114 C115 C116 5(2)
C113 C114 C115 C116 142.1(18)
C92 C119 C118 C117 138.5(19)
C107 C119 C118 C117 -7(2)
C92 C119 C118 C120 2(3)
C107 C119 C118 C120 -143.5(18)
C116 C117 C118 C119 -139.6(18)
C108 C117 C118 C119 5(2)
C116 C117 C118 C120 -4(3)
C108 C117 C118 C120 140.4(17)
C89 C120 C118 C119 -4(3)
C401 C120 C118 C119 140(2)
C89 C120 C118 C117 -138(2)
C401 C120 C118 C117 6(3)
C72 C73 C91 C90 3(3)
C74 C73 C91 C90 -136(2)
C72 C73 C91 C98 141(2)
C74 C73 C91 C98 1(3)
C89 C90 C91 C73 -5(4)
C92 C90 C91 C73 142(2)
C89 C90 C91 C98 -147(2)
C92 C90 C91 C98 0(3)
C97 C98 C91 C73 -1(3)
C93 C98 C91 C73 -144(2)
C97 C98 C91 C90 143(2)
C93 C98 C91 C90 0(2)
C69 C68 C67 C82 -1(3)
C64 C68 C67 C82 156.3(19)
C69 C68 C67 C66 -142(2)
C64 C68 C67 C66 15(2)
C83 C82 C67 C68 0(3)
C81 C82 C67 C68 -152.3(19)
C83 C82 C67 C66 138(2)
C81 C82 C67 C66 -14(3)
C79 C66 C67 C68 135(2)
C65 C66 C67 C68 -2(2)
C79 C66 C67 C82 -6(3)
C65 C66 C67 C82 -142(2)
C20 C50 C49 C51 -131(2)
C' C50 C49 C51 -4(4)
C20 C50 C49 C48 8(4)
C' C50 C49 C48 134(2)
C54 C51 C49 C50 142(2)
C52 C51 C49 C50 4(3)
C54 C51 C49 C48 -3(3)
C52 C51 C49 C48 -141.1(17)
C55 C48 C49 C50 -147(3)
C47 C48 C49 C50 3(4)
C55 C48 C49 C51 0(2)
C47 C48 C49 C51 150(2)
C62 C58 C57 C56 -6(4)
C59 C58 C57 C56 140.4(19)
C62 C58 C57 C43 -136(3)
C59 C58 C57 C43 11(3)
C45 C56 C57 C58 -135.4(18)
C55 C56 C57 C58 1(3)
C45 C56 C57 C43 1(2)
C55 C56 C57 C43 137.9(16)
C42 C43 C57 C58 -6(3)
C44 C43 C57 C58 135(2)
C42 C43 C57 C56 -139.5(18)
C44 C43 C57 C56 1(2)
C97 C75 C74 C73 -5(3)
C76 C75 C74 C73 139.5(19)
C97 C75 C74 C63 -160.4(17)
C76 C75 C74 C63 -15(3)
C91 C73 C74 C75 2(3)
C72 C73 C74 C75 -142.8(18)
C91 C73 C74 C63 159(2)
C72 C73 C74 C63 14(2)
C71 C63 C74 C75 133(2)
C64 C63 C74 C75 21(3)
C18 C63 C74 C75 -85(2)
C71 C63 C74 C73 -23(2)
C64 C63 C74 C73 -134.5(18)
C18 C63 C74 C73 119.3(18)
C85 C86 C70 C71 -136(3)
C87 C86 C70 C71 -1(4)
C85 C86 C70 C69 4(2)
C87 C86 C70 C69 139.2(18)
C63 C71 C70 C86 149(2)
C72 C71 C70 C86 -2(4)
C63 C71 C70 C69 13(4)
C72 C71 C70 C69 -137.8(18)
C114 C122 C85 C84 -1(3)
C121 C122 C85 C84 140.6(19)
C114 C122 C85 C86 -131(3)
C121 C122 C85 C86 11(3)
C83 C84 C85 C122 1(3)
C69 C84 C85 C122 -139(2)
C83 C84 C85 C86 145.4(17)
C69 C84 C85 C86 5.5(16)
C70 C86 C85 C122 131(3)
C87 C86 C85 C122 -11(3)
C70 C86 C85 C84 -6(2)
C87 C86 C85 C84 -148.0(14)
C67 C68 C69 C84 -2(3)
C64 C68 C69 C84 -154.9(19)
C67 C68 C69 C70 141(2)
C64 C68 C69 C70 -12(3)
C83 C84 C69 C68 7(3)
C85 C84 C69 C68 143(2)
C83 C84 C69 C70 -140(2)
C85 C84 C69 C70 -4.1(19)
C86 C70 C69 C68 -146(2)
C71 C70 C69 C68 0(3)
C86 C70 C69 C84 0(2)
C71 C70 C69 C84 147.0(19)
C401 C120 C89 C90 -141(2)
C118 C120 C89 C90 8(3)
C401 C120 C89 C88 -10(2)
C118 C120 C89 C88 139(2)
C91 C90 C89 C120 138(2)
C92 C90 C89 C120 -9(3)
C91 C90 C89 C88 4(3)
C92 C90 C89 C88 -142(2)
C72 C88 C89 C120 -137(2)
C87 C88 C89 C120 7.3(19)
C72 C88 C89 C90 -2(3)
C87 C88 C89 C90 142(2)
C72 C88 C87 C401 140(2)
C89 C88 C87 C401 -2(2)
C72 C88 C87 C86 -8(2)
C89 C88 C87 C86 -150.7(14)
C70 C86 C87 C401 -138(2)
C85 C86 C87 C401 4(2)
C70 C86 C87 C88 6(2)
C85 C86 C87 C88 147.2(15)
C152 C150 C151 C149 177(3)
C148 C149 C151 C150 -73(4)
C89 C120 C401 C87 7(2)
C118 C120 C401 C87 -142(2)
C89 C120 C401 C121 146(2)
C118 C120 C401 C121 -3(3)
C88 C87 C401 C120 -3(3)
C86 C87 C401 C120 138(2)
C88 C87 C401 C121 -139(2)
C86 C87 C401 C121 2(3)
C116 C121 C401 C120 -3(3)
C122 C121 C401 C120 -136(2)
C116 C121 C401 C87 130(2)
C122 C121 C401 C87 -4(3)
C60 C61 C400 C36 1(3)
C62 C61 C400 C36 136(2)
C60 C61 C400 C52 -132(2)
C62 C61 C400 C52 2(3)
C35 C36 C400 C61 -142(2)
C37 C36 C400 C61 5(3)
C35 C36 C400 C52 2.8(17)
C37 C36 C400 C52 149.1(14)
C53 C52 C400 C61 140(2)
C51 C52 C400 C61 -7(3)
C53 C52 C400 C36 -2.4(18)
C51 C52 C400 C36 -150.0(13)
C52 C53 C' C50 -1(3)
C35 C53 C' C50 -136(2)
C52 C53 C' C18 144.3(19)
C35 C53 C' C18 9(3)
C49 C50 C' C53 3(3)
C20 C50 C' C53 136.0(19)
C49 C50 C' C18 -146(2)
C20 C50 C' C18 -13(3)
C19 C18 C' C53 -128(2)
C17 C18 C' C53 -3(3)
C63 C18 C' C53 101(2)
C19 C18 C' C50 18(2)
C17 C18 C' C50 142.4(18)
C63 C18 C' C50 -113.2(19)
C202 C201 C200 C131 53(19)
C130 C131 C200 C201 -104(8)
